data_1503826
loop_
_publ_author_name
'Clavaguera, Simon'
'Khan, Saeed I.'
'Rubin, Yves'

_publ_section_title
;
 Unexpected de-arylation of a pentaaryl fullerene.
;
_journal_issue 6
_journal_name_full 'Organic letters'
_journal_page_first 1389
_journal_page_last 1391
_journal_paper_doi 10.1021/ol900224w
_journal_volume 11
_journal_year 2009
_chemical_formula_moiety 'C132 H56 N4 O, 1.44(c6 H12)'
_chemical_formula_sum 'C140.64 H73.28 N4 O'
_chemical_formula_weight 1834.99
_chemical_name_systematic
; 
 ? 
;
_space_group_IT_number 148
_symmetry_cell_setting trigonal
_symmetry_space_group_name_Hall '-R 3'
_symmetry_space_group_name_H-M 'R -3 :H'
_atom_sites_solution_hydrogens geom
_atom_sites_solution_primary direct
_atom_sites_solution_secondary difmap
_audit_creation_method SHELXL-97
_cell_angle_alpha 90.00
_cell_angle_beta 90.00
_cell_angle_gamma 120.00
_cell_formula_units_Z 18
_cell_length_a 46.5271(19)
_cell_length_b 46.5271(19)
_cell_length_c 26.061(2)
_cell_measurement_reflns_used 9977
_cell_measurement_temperature 100(2)
_cell_measurement_theta_max 24.94
_cell_measurement_theta_min 3.83
_cell_volume 48858(5)
_computing_cell_refinement 'Bruker SMART APEX2'
_computing_data_collection 'Bruker SMART APEX2'
_computing_data_reduction 'Bruker SAINT APEX2'
_computing_molecular_graphics 'Bruker SHELXTL'
_computing_publication_material 'Bruker SHELXTL'
_computing_structure_refinement 'Bruker SHELXTL'
_computing_structure_solution 'Bruker SHELXTL'
_diffrn_ambient_temperature 100(2)
_diffrn_measured_fraction_theta_full 0.997
_diffrn_measured_fraction_theta_max 0.997
_diffrn_measurement_device_type 'CCD area detector'
_diffrn_measurement_method 'phi and omega scans'
_diffrn_radiation_monochromator graphite
_diffrn_radiation_source 'fine-focus sealed tube'
_diffrn_radiation_type MoK\a
_diffrn_radiation_wavelength 0.71073
_diffrn_reflns_av_R_equivalents 0.1234
_diffrn_reflns_av_sigmaI/netI 0.1843
_diffrn_reflns_limit_h_max 60
_diffrn_reflns_limit_h_min -61
_diffrn_reflns_limit_k_max 62
_diffrn_reflns_limit_k_min -61
_diffrn_reflns_limit_l_max 34
_diffrn_reflns_limit_l_min -34
_diffrn_reflns_number 146068
_diffrn_reflns_theta_full 28.28
_diffrn_reflns_theta_max 28.28
_diffrn_reflns_theta_min 3.82
_exptl_absorpt_coefficient_mu 0.065
_exptl_absorpt_correction_T_max 0.9922
_exptl_absorpt_correction_T_min 0.9411
_exptl_absorpt_correction_type multi-scan
_exptl_absorpt_process_details 'Sadabs (Bruker)'
_exptl_crystal_colour red
_exptl_crystal_density_diffrn 1.123
_exptl_crystal_density_method 'not measured'
_exptl_crystal_description cube
_exptl_crystal_F_000 17156
_exptl_crystal_size_max 0.12
_exptl_crystal_size_mid 0.12
_exptl_crystal_size_min 0.12
_platon_squeeze_details
;
;
_refine_diff_density_max 0.660
_refine_diff_density_min -0.517
_refine_diff_density_rms 0.068
_refine_ls_extinction_method none
_refine_ls_goodness_of_fit_ref 0.832
_refine_ls_hydrogen_treatment constr
_refine_ls_matrix_type full
_refine_ls_number_parameters 1265
_refine_ls_number_reflns 26874
_refine_ls_number_restraints 72
_refine_ls_restrained_S_all 0.833
_refine_ls_R_factor_all 0.1701
_refine_ls_R_factor_gt 0.0717
_refine_ls_shift/su_max 0.019
_refine_ls_shift/su_mean 0.000
_refine_ls_structure_factor_coef Fsqd
_refine_ls_weighting_details 'calc w=1/[\s^2^(Fo^2^)+(0.1005P)^2^+0.0000P] where P=(Fo^2^+2Fc^2^)/3'
_refine_ls_weighting_scheme calc
_refine_ls_wR_factor_gt 0.1907
_refine_ls_wR_factor_ref 0.2154
_reflns_number_gt 9574
_reflns_number_total 26874
_reflns_threshold_expression >2sigma(I)
_cod_data_source_file ol900224w_si_002.cif
_cod_data_source_block yr4508squeeze
_cod_depositor_comments
;
The following automatic conversions were performed:

'_symmetry_cell_setting' value 'Trigonal' changed to 'trigonal'
according to /home/saulius/struct/CIF-dictionaries/cif_core.dic
dictionary named 'cif_core.dic' version 2.4.2 from 2011-04-26.

Automatic conversion script
Id: cif_fix_values 1715 2011-07-08 13:25:40Z adriana 
;
_cod_original_sg_symbol_H-M R-3
_cod_database_code 1503826

loop_
_symmetry_equiv_pos_as_xyz
'x, y, z'
'-y, x-y, z'
'-x+y, -x, z'
'x+2/3, y+1/3, z+1/3'
'-y+2/3, x-y+1/3, z+1/3'
'-x+y+2/3, -x+1/3, z+1/3'
'x+1/3, y+2/3, z+2/3'
'-y+1/3, x-y+2/3, z+2/3'
'-x+y+1/3, -x+2/3, z+2/3'
'-x, -y, -z'
'y, -x+y, -z'
'x-y, x, -z'
'-x+2/3, -y+1/3, -z+1/3'
'y+2/3, -x+y+1/3, -z+1/3'
'x-y+2/3, x+1/3, -z+1/3'
'-x+1/3, -y+2/3, -z+2/3'
'y+1/3, -x+y+2/3, -z+2/3'
'x-y+1/3, x+2/3, -z+2/3'

loop_
_atom_site_label
_atom_site_type_symbol
_atom_site_fract_x
_atom_site_fract_y
_atom_site_fract_z
_atom_site_U_iso_or_equiv
_atom_site_adp_type
_atom_site_occupancy
_atom_site_symmetry_multiplicity
_atom_site_calc_flag
_atom_site_refinement_flags
C1X C 0.8605(3) 0.1035(3) 0.9730(4) 0.1509(18) Uiso 0.67 1 d PDU
H1X1 H 0.8459 0.1115 0.9864 0.166 Uiso 0.67 1 calc PR
H1X2 H 0.8467 0.0831 0.9527 0.166 Uiso 0.67 1 calc PR
C2X C 0.8868(3) 0.1298(3) 0.9387(4) 0.1509(18) Uiso 0.67 1 d PDU
H2X1 H 0.8943 0.1517 0.9547 0.166 Uiso 0.67 1 calc PR
H2X2 H 0.8763 0.1295 0.9055 0.166 Uiso 0.67 1 calc PR
C3X C 0.9175(3) 0.1268(3) 0.9275(4) 0.1509(18) Uiso 0.67 1 d PDU
H3X1 H 0.9131 0.1111 0.8990 0.166 Uiso 0.67 1 calc PR
H3X2 H 0.9366 0.1487 0.9182 0.166 Uiso 0.67 1 calc PR
C4X C 0.9244(3) 0.1142(3) 0.9764(4) 0.1509(18) Uiso 0.67 1 d PDU
H4X1 H 0.9435 0.1110 0.9698 0.166 Uiso 0.67 1 calc PR
H4X2 H 0.9317 0.1321 1.0022 0.166 Uiso 0.67 1 calc PR
C5X C 0.8980(3) 0.0832(3) 1.0006(5) 0.1509(18) Uiso 0.67 1 d PDU
H5X1 H 0.8874 0.0647 0.9758 0.166 Uiso 0.67 1 calc PR
H5X2 H 0.9064 0.0764 1.0304 0.166 Uiso 0.67 1 calc PR
C6X C 0.8757(3) 0.0955(3) 1.0162(4) 0.1509(18) Uiso 0.67 1 d PDU
H6X1 H 0.8883 0.1156 1.0374 0.166 Uiso 0.67 1 calc PR
H6X2 H 0.8578 0.0784 1.0379 0.166 Uiso 0.67 1 calc PR
C1S C 0.81946(17) 0.02773(16) 0.7564(4) 0.1199(12) Uani 0.77 1 d PDU
H1S1 H 0.8034 0.0083 0.7769 0.132 Uiso 0.77 1 calc PR
H1S2 H 0.8087 0.0274 0.7235 0.132 Uiso 0.77 1 calc PR
C2S C 0.84780(17) 0.02499(16) 0.7466(4) 0.1199(12) Uani 0.77 1 d PDU
H2S1 H 0.8413 0.0044 0.7270 0.132 Uiso 0.77 1 calc PR
H2S2 H 0.8577 0.0236 0.7795 0.132 Uiso 0.77 1 calc PR
C3S C 0.87249(18) 0.05356(15) 0.7172(4) 0.1199(12) Uani 0.77 1 d PDU
H3S1 H 0.8921 0.0509 0.7112 0.132 Uiso 0.77 1 calc PR
H3S2 H 0.8630 0.0538 0.6834 0.132 Uiso 0.77 1 calc PR
C4S C 0.88339(17) 0.08541(16) 0.7426(4) 0.1199(12) Uani 0.77 1 d PDU
H4S1 H 0.8982 0.1039 0.7197 0.132 Uiso 0.77 1 calc PR
H4S2 H 0.8957 0.0869 0.7744 0.132 Uiso 0.77 1 calc PR
C5S C 0.85287(17) 0.08751(16) 0.7552(4) 0.1199(12) Uani 0.77 1 d PDU
H5S1 H 0.8597 0.1082 0.7746 0.132 Uiso 0.77 1 calc PR
H5S2 H 0.8426 0.0890 0.7227 0.132 Uiso 0.77 1 calc PR
C6S C 0.82777(18) 0.05929(15) 0.7852(4) 0.1199(12) Uani 0.77 1 d PDU
H6S1 H 0.8076 0.0611 0.7894 0.132 Uiso 0.77 1 calc PR
H6S2 H 0.8366 0.0591 0.8197 0.132 Uiso 0.77 1 calc PR
O1 O 0.82284(5) 0.13215(5) 0.67034(7) 0.0290(5) Uani 1 1 d .
N1 N 0.94100(7) 0.10671(7) 0.55186(11) 0.0423(7) Uani 1 1 d .
N2 N 0.80752(7) -0.06823(7) 0.67047(11) 0.0424(7) Uani 1 1 d .
N3 N 0.72796(7) -0.05031(7) 0.87336(10) 0.0381(7) Uani 1 1 d .
N4 N 0.79180(7) 0.13792(6) 0.92894(9) 0.0369(7) Uani 1 1 d .
C1 C 0.84367(8) 0.09154(8) 0.56159(12) 0.0305(7) Uani 1 1 d .
C2 C 0.85127(8) 0.07335(8) 0.52766(13) 0.0371(8) Uani 1 1 d .
H2 H 0.8343 0.0569 0.5067 0.045 Uiso 1 1 calc R
C3 C 0.88336(8) 0.07880(8) 0.52393(13) 0.0392(8) Uani 1 1 d .
H3 H 0.8883 0.0664 0.5000 0.047 Uiso 1 1 calc R
C4 C 0.90813(8) 0.10201(8) 0.55475(13) 0.0369(8) Uani 1 1 d .
C5 C 0.90082(8) 0.12061(9) 0.58856(13) 0.0401(9) Uani 1 1 d .
H5 H 0.9178 0.1370 0.6096 0.048 Uiso 1 1 calc R
C6 C 0.86884(8) 0.11539(8) 0.59173(13) 0.0380(8) Uani 1 1 d .
H6 H 0.8641 0.1283 0.6148 0.046 Uiso 1 1 calc R
C7 C 0.94512(8) 0.07863(9) 0.56041(14) 0.0415(9) Uani 1 1 d .
C8 C 0.97104(9) 0.07713(10) 0.53695(15) 0.0504(10) Uani 1 1 d .
H8 H 0.9862 0.0948 0.5156 0.060 Uiso 1 1 calc R
C9 C 0.97480(10) 0.04966(11) 0.54471(17) 0.0616(12) Uani 1 1 d .
H9 H 0.9926 0.0486 0.5287 0.074 Uiso 1 1 calc R
C10 C 0.95250(11) 0.02362(11) 0.57591(19) 0.0701(13) Uani 1 1 d .
H10 H 0.9550 0.0047 0.5806 0.084 Uiso 1 1 calc R
C11 C 0.92724(11) 0.02516(10) 0.59962(18) 0.0659(12) Uani 1 1 d .
H11 H 0.9124 0.0077 0.6215 0.079 Uiso 1 1 calc R
C12 C 0.92320(9) 0.05254(10) 0.59163(16) 0.0545(11) Uani 1 1 d .
H12 H 0.9053 0.0534 0.6076 0.065 Uiso 1 1 calc R
C13 C 0.96744(8) 0.13938(9) 0.56102(16) 0.0468(10) Uani 1 1 d .
C14 C 0.99135(10) 0.14584(12) 0.5974(2) 0.0858(10) Uani 1 1 d .
H14 H 0.9912 0.1282 0.6161 0.103 Uiso 1 1 calc R
C15 C 1.01610(11) 0.17894(12) 0.6063(2) 0.0858(10) Uani 1 1 d .
H15 H 1.0331 0.1839 0.6307 0.103 Uiso 1 1 calc R
C16 C 1.01552(11) 0.20411(13) 0.5795(2) 0.0858(10) Uani 1 1 d .
H16 H 1.0316 0.2265 0.5868 0.103 Uiso 1 1 calc R
C17 C 0.99261(13) 0.19754(12) 0.5434(2) 0.0914(19) Uani 1 1 d .
H17 H 0.9929 0.2152 0.5246 0.110 Uiso 1 1 calc R
C18 C 0.96848(11) 0.16507(10) 0.53322(18) 0.0639(12) Uani 1 1 d .
H18 H 0.9526 0.1605 0.5070 0.077 Uiso 1 1 calc R
C19 C 0.76958(8) -0.00787(8) 0.61703(11) 0.0294(7) Uani 1 1 d .
C20 C 0.80294(8) 0.00210(8) 0.61068(13) 0.0378(8) Uani 1 1 d .
H20 H 0.8173 0.0229 0.5951 0.045 Uiso 1 1 calc R
C21 C 0.81559(9) -0.01787(9) 0.62666(13) 0.0417(9) Uani 1 1 d .
H21 H 0.8385 -0.0105 0.6221 0.050 Uiso 1 1 calc R
C22 C 0.79510(8) -0.04853(8) 0.64918(12) 0.0350(8) Uani 1 1 d .
C23 C 0.76148(9) -0.05950(8) 0.65349(13) 0.0387(8) Uani 1 1 d .
H23 H 0.7470 -0.0809 0.6672 0.046 Uiso 1 1 calc R
C24 C 0.74892(8) -0.03952(8) 0.63792(12) 0.0347(8) Uani 1 1 d .
H24 H 0.7258 -0.0474 0.6414 0.042 Uiso 1 1 calc R
C25 C 0.83845(9) -0.06486(8) 0.65546(14) 0.0404(9) Uani 1 1 d .
C26 C 0.84533(10) -0.06695(9) 0.60456(15) 0.0485(10) Uani 1 1 d .
H26 H 0.8298 -0.0695 0.5788 0.058 Uiso 1 1 calc R
C27 C 0.87526(10) -0.06528(9) 0.59091(17) 0.0557(11) Uani 1 1 d .
H27 H 0.8802 -0.0664 0.5559 0.067 Uiso 1 1 calc R
C28 C 0.89759(11) -0.06196(10) 0.62883(19) 0.0616(12) Uani 1 1 d .
H28 H 0.9177 -0.0614 0.6199 0.074 Uiso 1 1 calc R
C29 C 0.89071(11) -0.05948(12) 0.67937(18) 0.0679(12) Uani 1 1 d .
H29 H 0.9063 -0.0567 0.7052 0.081 Uiso 1 1 calc R
C30 C 0.86132(10) -0.06099(10) 0.69283(16) 0.0577(11) Uani 1 1 d .
H30 H 0.8567 -0.0594 0.7279 0.069 Uiso 1 1 calc R
C31 C 0.79293(9) -0.08638(9) 0.71666(14) 0.0421(9) Uani 1 1 d .
C32 C 0.78546(10) -0.11918(10) 0.72082(16) 0.0577(11) Uani 1 1 d .
H32 H 0.7899 -0.1294 0.6928 0.069 Uiso 1 1 calc R
C33 C 0.77160(12) -0.13709(11) 0.76518(18) 0.0703(13) Uani 1 1 d .
H33 H 0.7662 -0.1596 0.7673 0.084 Uiso 1 1 calc R
C34 C 0.76554(11) -0.12199(11) 0.80692(17) 0.0686(13) Uani 1 1 d .
H34 H 0.7566 -0.1339 0.8379 0.082 Uiso 1 1 calc R
C35 C 0.77262(11) -0.08954(11) 0.80258(16) 0.0650(12) Uani 1 1 d .
H35 H 0.7681 -0.0793 0.8304 0.078 Uiso 1 1 calc R
C36 C 0.78644(10) -0.07175(11) 0.75755(15) 0.0587(11) Uani 1 1 d .
H36 H 0.7914 -0.0494 0.7551 0.070 Uiso 1 1 calc R
C37 C 0.72131(7) 0.00275(7) 0.74540(11) 0.0275(7) Uani 1 1 d .
C38 C 0.71000(8) -0.03092(8) 0.74273(12) 0.0331(8) Uani 1 1 d .
H38 H 0.6999 -0.0425 0.7120 0.040 Uiso 1 1 calc R
C39 C 0.71303(8) -0.04828(8) 0.78385(12) 0.0352(8) Uani 1 1 d .
H39 H 0.7059 -0.0712 0.7802 0.042 Uiso 1 1 calc R
C40 C 0.72648(8) -0.03238(8) 0.83043(12) 0.0334(8) Uani 1 1 d .
C41 C 0.73824(8) 0.00191(8) 0.83346(12) 0.0316(7) Uani 1 1 d .
H41 H 0.7478 0.0135 0.8645 0.038 Uiso 1 1 calc R
C42 C 0.73599(7) 0.01888(8) 0.79145(11) 0.0293(7) Uani 1 1 d .
H42 H 0.7447 0.0422 0.7939 0.035 Uiso 1 1 calc R
C43 C 0.75079(9) -0.03338(9) 0.91419(13) 0.0405(9) Uani 1 1 d .
C44 C 0.73934(11) -0.03816(9) 0.96422(14) 0.0543(11) Uani 1 1 d .
H44 H 0.7163 -0.0517 0.9712 0.065 Uiso 1 1 calc R
C45 C 0.76168(17) -0.02311(12) 1.00423(17) 0.0819(16) Uani 1 1 d .
H45 H 0.7539 -0.0269 1.0387 0.098 Uiso 1 1 calc R
C46 C 0.79490(17) -0.00274(14) 0.9944(2) 0.0927(18) Uani 1 1 d .
H46 H 0.8100 0.0078 1.0219 0.111 Uiso 1 1 calc R
C47 C 0.80611(13) 0.00231(12) 0.9448(2) 0.0819(15) Uani 1 1 d .
H47 H 0.8290 0.0165 0.9378 0.098 Uiso 1 1 calc R
C48 C 0.78419(10) -0.01308(10) 0.90501(15) 0.0548(10) Uani 1 1 d .
H48 H 0.7922 -0.0096 0.8708 0.066 Uiso 1 1 calc R
C49 C 0.70618(9) -0.08510(8) 0.87914(12) 0.0357(8) Uani 1 1 d .
C50 C 0.71751(10) -0.10457(9) 0.90185(12) 0.0419(9) Uani 1 1 d .
H50 H 0.7399 -0.0946 0.9133 0.050 Uiso 1 1 calc R
C51 C 0.69660(10) -0.13831(9) 0.90802(13) 0.0445(9) Uani 1 1 d .
H51 H 0.7048 -0.1513 0.9236 0.053 Uiso 1 1 calc R
C52 C 0.66429(11) -0.15330(9) 0.89210(13) 0.0476(10) Uani 1 1 d .
H52 H 0.6502 -0.1766 0.8961 0.057 Uiso 1 1 calc R
C53 C 0.65228(10) -0.13417(9) 0.86990(13) 0.0423(9) Uani 1 1 d .
H53 H 0.6298 -0.1443 0.8591 0.051 Uiso 1 1 calc R
C54 C 0.67329(9) -0.10021(8) 0.86356(12) 0.0376(8) Uani 1 1 d .
H54 H 0.6650 -0.0872 0.8484 0.045 Uiso 1 1 calc R
C55 C 0.75993(7) 0.10852(7) 0.77671(11) 0.0251(7) Uani 1 1 d .
C56 C 0.73836(9) 0.10720(10) 0.81325(13) 0.0480(10) Uani 1 1 d .
H56 H 0.7157 0.0989 0.8045 0.058 Uiso 1 1 calc R
C57 C 0.74878(9) 0.11766(10) 0.86272(14) 0.0511(10) Uani 1 1 d .
H57 H 0.7334 0.1167 0.8875 0.061 Uiso 1 1 calc R
C58 C 0.78128(8) 0.12946(8) 0.87651(11) 0.0314(8) Uani 1 1 d .
C59 C 0.80362(8) 0.13219(9) 0.83965(12) 0.0437(9) Uani 1 1 d .
H59 H 0.8264 0.1414 0.8482 0.052 Uiso 1 1 calc R
C60 C 0.79307(8) 0.12150(9) 0.79005(12) 0.0421(9) Uani 1 1 d .
H60 H 0.8086 0.1230 0.7650 0.051 Uiso 1 1 calc R
C62 C 0.77091(9) 0.07971(9) 0.94718(14) 0.0460(9) Uani 1 1 d .
H62 H 0.7678 0.0751 0.9115 0.055 Uiso 1 1 calc R
C63 C 0.76300(10) 0.05409(10) 0.98129(15) 0.0524(10) Uani 1 1 d .
H63 H 0.7543 0.0321 0.9688 0.063 Uiso 1 1 calc R
C64 C 0.76763(9) 0.06017(10) 1.03356(14) 0.0488(10) Uani 1 1 d .
H64 H 0.7629 0.0427 1.0570 0.059 Uiso 1 1 calc R
C65 C 0.77922(8) 0.09218(10) 1.05084(13) 0.0449(9) Uani 1 1 d .
H65 H 0.7824 0.0967 1.0866 0.054 Uiso 1 1 calc R
C66 C 0.78634(8) 0.11805(9) 1.01684(12) 0.0363(8) Uani 1 1 d .
H66 H 0.7932 0.1397 1.0296 0.044 Uiso 1 1 calc R
C67 C 0.78334(8) 0.11218(8) 0.96425(12) 0.0351(8) Uani 1 1 d .
C68 C 0.81321(8) 0.17214(8) 0.94050(12) 0.0351(8) Uani 1 1 d .
C69 C 0.80540(9) 0.19538(8) 0.92284(12) 0.0397(8) Uani 1 1 d .
H69 H 0.7859 0.1886 0.9030 0.048 Uiso 1 1 calc R
C70 C 0.82597(10) 0.22861(9) 0.93406(13) 0.0473(10) Uani 1 1 d .
H70 H 0.8207 0.2446 0.9215 0.057 Uiso 1 1 calc R
C71 C 0.85417(10) 0.23866(9) 0.96343(13) 0.0508(10) Uani 1 1 d .
H71 H 0.8679 0.2614 0.9719 0.061 Uiso 1 1 calc R
C72 C 0.86241(9) 0.21575(9) 0.98037(13) 0.0486(10) Uani 1 1 d .
H72 H 0.8820 0.2228 1.0001 0.058 Uiso 1 1 calc R
C73 C 0.84233(8) 0.18229(9) 0.96886(12) 0.0401(9) Uani 1 1 d .
H73 H 0.8483 0.1665 0.9801 0.048 Uiso 1 1 calc R
C74 C 0.79372(7) 0.10056(7) 0.65757(11) 0.0248(7) Uani 1 1 d .
C75 C 0.79456(7) 0.07639(7) 0.62128(11) 0.0261(7) Uani 1 1 d .
C76 C 0.77034(7) 0.04601(8) 0.63661(11) 0.0274(7) Uani 1 1 d .
C77 C 0.75269(7) 0.04957(7) 0.68199(11) 0.0259(7) Uani 1 1 d .
C78 C 0.76620(7) 0.08181(7) 0.69422(11) 0.0250(7) Uani 1 1 d .
C79 C 0.74815(7) 0.09695(7) 0.72198(11) 0.0255(7) Uani 1 1 d .
C80 C 0.75020(7) 0.12561(7) 0.68888(11) 0.0263(7) Uani 1 1 d .
C81 C 0.77419(7) 0.14266(7) 0.65317(11) 0.0267(7) Uani 1 1 d .
C82 C 0.79854(7) 0.13255(7) 0.63696(11) 0.0263(7) Uani 1 1 d .
C83 C 0.76719(8) 0.15673(7) 0.60903(12) 0.0293(7) Uani 1 1 d .
C84 C 0.78445(7) 0.15332(7) 0.56462(12) 0.0292(7) Uani 1 1 d .
C85 C 0.76995(8) 0.14756(8) 0.51626(12) 0.0306(7) Uani 1 1 d .
C86 C 0.78860(8) 0.10783(8) 0.49953(11) 0.0316(8) Uani 1 1 d .
C87 C 0.80493(7) 0.11499(8) 0.54844(11) 0.0286(7) Uani 1 1 d .
C88 C 0.80814(7) 0.08513(8) 0.56689(11) 0.0293(7) Uani 1 1 d .
C89 C 0.78263(8) 0.05790(8) 0.53139(12) 0.0306(7) Uani 1 1 d .
C90 C 0.75956(7) 0.02655(8) 0.54759(11) 0.0274(7) Uani 1 1 d .
C91 C 0.75569(7) 0.01502(7) 0.60412(11) 0.0276(7) Uani 1 1 d .
C92 C 0.71758(7) -0.00234(7) 0.61016(11) 0.0269(7) Uani 1 1 d .
C93 C 0.70145(7) 0.00040(7) 0.65187(11) 0.0271(7) Uani 1 1 d .
C94 C 0.71887(7) 0.02206(7) 0.69923(11) 0.0260(7) Uani 1 1 d .
C95 C 0.69771(7) 0.03869(7) 0.70745(11) 0.0250(7) Uani 1 1 d .
C96 C 0.71027(7) 0.07171(7) 0.71733(10) 0.0259(7) Uani 1 1 d .
C97 C 0.71773(7) 0.12138(7) 0.68216(11) 0.0270(7) Uani 1 1 d .
C98 C 0.71080(8) 0.13598(8) 0.64035(12) 0.0295(7) Uani 1 1 d .
C99 C 0.73638(8) 0.15429(7) 0.60316(12) 0.0304(7) Uani 1 1 d .
C100 C 0.72092(8) 0.14756(8) 0.55264(12) 0.0327(8) Uani 1 1 d .
C101 C 0.73748(8) 0.14432(8) 0.51036(12) 0.0344(8) Uani 1 1 d .
C102 C 0.71944(8) 0.11838(8) 0.47279(12) 0.0345(8) Uani 1 1 d .
C103 C 0.74065(8) 0.10580(8) 0.45556(11) 0.0344(8) Uani 1 1 d .
C104 C 0.77201(8) 0.12420(8) 0.48286(11) 0.0320(8) Uani 1 1 d .
C105 C 0.72762(8) 0.07240(8) 0.44574(11) 0.0325(8) Uani 1 1 d .
C106 C 0.74507(8) 0.05553(8) 0.46259(11) 0.0323(8) Uani 1 1 d .
C107 C 0.77482(8) 0.07267(8) 0.48911(11) 0.0309(7) Uani 1 1 d .
C108 C 0.72079(8) 0.02274(8) 0.47957(12) 0.0327(8) Uani 1 1 d .
C109 C 0.69348(7) 0.08842(7) 0.69904(11) 0.0270(7) Uani 1 1 d .
C110 C 0.72793(8) 0.00928(7) 0.52241(11) 0.0283(7) Uani 1 1 d .
C111 C 0.70265(7) -0.00833(7) 0.56035(11) 0.0275(7) Uani 1 1 d .
C112 C 0.67083(8) -0.01284(7) 0.55368(12) 0.0299(7) Uani 1 1 d .
C113 C 0.65372(7) -0.00976(7) 0.59757(12) 0.0288(7) Uani 1 1 d .
C114 C 0.66934(7) -0.00244(7) 0.64546(11) 0.0275(7) Uani 1 1 d .
C115 C 0.66706(7) 0.02082(7) 0.67935(11) 0.0272(7) Uani 1 1 d .
C116 C 0.64928(7) 0.03619(7) 0.66358(11) 0.0281(7) Uani 1 1 d .
C117 C 0.66304(7) 0.07120(8) 0.67372(12) 0.0295(7) Uani 1 1 d .
C118 C 0.65598(7) 0.08594(8) 0.63005(12) 0.0301(7) Uani 1 1 d .
C119 C 0.67940(8) 0.11760(8) 0.61390(12) 0.0317(7) Uani 1 1 d .
C120 C 0.68573(8) 0.12488(8) 0.55934(12) 0.0340(8) Uani 1 1 d .
C121 C 0.68532(8) 0.09660(8) 0.47910(12) 0.0345(8) Uani 1 1 d .
C122 C 0.64219(7) 0.01385(8) 0.52656(12) 0.0317(8) Uani 1 1 d .
C123 C 0.67165(8) 0.06169(8) 0.46897(12) 0.0346(8) Uani 1 1 d .
C124 C 0.69228(8) 0.04971(8) 0.45275(12) 0.0355(8) Uani 1 1 d .
C125 C 0.68821(8) 0.01907(8) 0.47369(11) 0.0313(7) Uani 1 1 d .
C126 C 0.66386(8) 0.00160(8) 0.50974(11) 0.0302(7) Uani 1 1 d .
C127 C 0.63382(7) 0.02948(8) 0.61329(12) 0.0301(7) Uani 1 1 d .
C128 C 0.63584(7) 0.00692(8) 0.58106(12) 0.0301(7) Uani 1 1 d .
C129 C 0.63776(7) 0.06001(8) 0.59247(12) 0.0316(7) Uani 1 1 d .
C130 C 0.64391(8) 0.06717(8) 0.54017(12) 0.0320(8) Uani 1 1 d .
C131 C 0.66796(8) 0.09977(8) 0.52321(12) 0.0354(8) Uani 1 1 d .
C132 C 0.64587(8) 0.04332(8) 0.50676(12) 0.0335(8) Uani 1 1 d .
C133 C 0.80258(7) 0.13757(7) 0.58025(11) 0.0285(7) Uani 1 1 d .

loop_
_atom_site_aniso_label
_atom_site_aniso_U_11
_atom_site_aniso_U_22
_atom_site_aniso_U_33
_atom_site_aniso_U_23
_atom_site_aniso_U_13
_atom_site_aniso_U_12
C1S 0.085(2) 0.0569(17) 0.201(4) 0.002(2) 0.046(2) 0.0230(17)
C2S 0.085(2) 0.0569(17) 0.201(4) 0.002(2) 0.046(2) 0.0230(17)
C3S 0.085(2) 0.0569(17) 0.201(4) 0.002(2) 0.046(2) 0.0230(17)
C4S 0.085(2) 0.0569(17) 0.201(4) 0.002(2) 0.046(2) 0.0230(17)
C5S 0.085(2) 0.0569(17) 0.201(4) 0.002(2) 0.046(2) 0.0230(17)
C6S 0.085(2) 0.0569(17) 0.201(4) 0.002(2) 0.046(2) 0.0230(17)
O1 0.0257(11) 0.0282(12) 0.0293(12) 0.0002(9) -0.0030(9) 0.0107(10)
N1 0.0264(16) 0.0382(18) 0.060(2) 0.0030(15) 0.0043(14) 0.0142(14)
N2 0.0501(19) 0.0483(18) 0.0405(17) 0.0103(14) 0.0104(14) 0.0334(16)
N3 0.0467(18) 0.0388(17) 0.0293(15) 0.0070(13) 0.0014(13) 0.0218(15)
N4 0.0477(18) 0.0274(15) 0.0209(14) -0.0028(12) -0.0033(12) 0.0077(14)
C1 0.0305(18) 0.0322(18) 0.0258(17) 0.0033(14) 0.0010(14) 0.0134(15)
C2 0.0278(19) 0.038(2) 0.040(2) -0.0072(16) -0.0025(15) 0.0121(16)
C3 0.034(2) 0.041(2) 0.040(2) -0.0023(17) 0.0043(16) 0.0172(17)
C4 0.0282(19) 0.036(2) 0.042(2) 0.0027(16) 0.0016(16) 0.0128(16)
C5 0.0279(19) 0.044(2) 0.041(2) -0.0058(17) -0.0036(16) 0.0122(17)
C6 0.034(2) 0.044(2) 0.038(2) -0.0102(16) 0.0006(16) 0.0205(17)
C7 0.031(2) 0.040(2) 0.055(2) -0.0034(18) 0.0003(17) 0.0186(18)
C8 0.036(2) 0.047(2) 0.066(3) -0.006(2) -0.0033(19) 0.0192(19)
C9 0.047(3) 0.061(3) 0.085(3) -0.019(2) -0.006(2) 0.033(2)
C10 0.063(3) 0.048(3) 0.103(4) -0.005(3) -0.001(3) 0.030(2)
C11 0.060(3) 0.046(3) 0.096(4) 0.010(2) 0.009(3) 0.030(2)
C12 0.042(2) 0.051(3) 0.070(3) 0.006(2) 0.008(2) 0.022(2)
C13 0.0242(19) 0.036(2) 0.073(3) -0.0005(19) 0.0120(18) 0.0096(17)
C14 0.0384(14) 0.0658(19) 0.151(3) -0.044(2) -0.0057(17) 0.0244(14)
C15 0.0384(14) 0.0658(19) 0.151(3) -0.044(2) -0.0057(17) 0.0244(14)
C16 0.0384(14) 0.0658(19) 0.151(3) -0.044(2) -0.0057(17) 0.0244(14)
C17 0.080(4) 0.054(3) 0.140(5) 0.025(3) 0.072(4) 0.033(3)
C18 0.055(3) 0.042(3) 0.088(3) 0.019(2) 0.035(2) 0.020(2)
C19 0.0339(19) 0.0330(19) 0.0226(16) -0.0048(14) -0.0029(14) 0.0178(16)
C20 0.035(2) 0.0343(19) 0.045(2) 0.0052(16) 0.0056(16) 0.0183(17)
C21 0.032(2) 0.043(2) 0.053(2) 0.0022(18) 0.0038(17) 0.0207(18)
C22 0.038(2) 0.036(2) 0.0363(19) 0.0000(16) 0.0018(16) 0.0224(17)
C23 0.043(2) 0.0329(19) 0.041(2) 0.0011(16) 0.0005(16) 0.0196(17)
C24 0.0326(19) 0.0330(19) 0.0378(19) -0.0020(15) -0.0019(15) 0.0158(16)
C25 0.045(2) 0.040(2) 0.044(2) 0.0049(17) 0.0071(18) 0.0268(18)
C26 0.056(3) 0.045(2) 0.052(2) 0.0044(18) 0.006(2) 0.030(2)
C27 0.062(3) 0.043(2) 0.065(3) 0.007(2) 0.024(2) 0.029(2)
C28 0.051(3) 0.056(3) 0.088(4) 0.011(2) 0.014(3) 0.035(2)
C29 0.059(3) 0.093(4) 0.065(3) 0.010(3) 0.002(2) 0.048(3)
C30 0.055(3) 0.074(3) 0.055(3) 0.005(2) 0.004(2) 0.041(2)
C31 0.048(2) 0.044(2) 0.046(2) 0.0060(18) 0.0045(18) 0.0307(19)
C32 0.067(3) 0.056(3) 0.055(3) 0.006(2) 0.016(2) 0.035(2)
C33 0.090(3) 0.049(3) 0.071(3) 0.019(2) 0.029(3) 0.033(3)
C34 0.081(3) 0.065(3) 0.057(3) 0.021(2) 0.024(2) 0.035(3)
C35 0.079(3) 0.069(3) 0.051(3) 0.014(2) 0.024(2) 0.040(3)
C36 0.073(3) 0.059(3) 0.055(3) 0.010(2) 0.017(2) 0.041(2)
C37 0.0269(17) 0.0290(18) 0.0241(17) 0.0025(13) 0.0012(13) 0.0121(15)
C38 0.040(2) 0.0315(19) 0.0276(18) 0.0004(14) 0.0012(15) 0.0173(16)
C39 0.047(2) 0.0324(19) 0.0293(18) 0.0026(15) 0.0058(15) 0.0219(17)
C40 0.040(2) 0.039(2) 0.0256(17) 0.0069(15) 0.0033(15) 0.0227(17)
C41 0.0311(18) 0.0335(19) 0.0300(18) 0.0010(14) -0.0001(14) 0.0160(16)
C42 0.0300(18) 0.0277(17) 0.0298(18) 0.0047(14) 0.0033(14) 0.0142(15)
C43 0.055(2) 0.039(2) 0.032(2) 0.0049(16) -0.0045(17) 0.0271(19)
C44 0.087(3) 0.046(2) 0.033(2) 0.0037(18) 0.003(2) 0.034(2)
C45 0.146(5) 0.064(3) 0.038(3) 0.004(2) -0.015(3) 0.054(4)
C46 0.128(5) 0.073(4) 0.069(4) -0.003(3) -0.053(4) 0.043(4)
C47 0.069(3) 0.076(3) 0.085(4) 0.004(3) -0.036(3) 0.025(3)
C48 0.057(3) 0.061(3) 0.048(2) 0.009(2) -0.008(2) 0.031(2)
C49 0.051(2) 0.038(2) 0.0242(17) 0.0033(15) 0.0059(16) 0.0273(19)
C50 0.055(2) 0.047(2) 0.0329(19) 0.0045(17) -0.0004(17) 0.032(2)
C51 0.072(3) 0.044(2) 0.032(2) 0.0081(17) 0.0048(19) 0.040(2)
C52 0.074(3) 0.038(2) 0.032(2) 0.0038(17) 0.007(2) 0.029(2)
C53 0.056(2) 0.042(2) 0.0330(19) 0.0012(16) 0.0079(17) 0.027(2)
C54 0.050(2) 0.037(2) 0.0313(19) 0.0048(15) 0.0084(16) 0.0261(19)
C55 0.0234(17) 0.0232(16) 0.0241(16) 0.0016(13) 0.0011(13) 0.0082(14)
C56 0.032(2) 0.070(3) 0.033(2) -0.0166(18) -0.0041(16) 0.0183(19)
C57 0.039(2) 0.067(3) 0.035(2) -0.0160(19) 0.0010(17) 0.018(2)
C58 0.0336(19) 0.0272(18) 0.0230(17) -0.0054(13) -0.0011(14) 0.0074(15)
C59 0.0282(19) 0.057(2) 0.0303(19) -0.0014(17) -0.0027(15) 0.0100(18)
C60 0.033(2) 0.058(2) 0.0236(18) -0.0038(16) 0.0031(15) 0.0137(18)
C62 0.054(2) 0.042(2) 0.032(2) -0.0002(17) -0.0006(17) 0.0164(19)
C63 0.058(3) 0.041(2) 0.047(2) 0.0046(19) -0.003(2) 0.016(2)
C64 0.048(2) 0.046(2) 0.042(2) 0.0125(18) 0.0013(18) 0.015(2)
C65 0.038(2) 0.057(3) 0.0306(19) 0.0033(18) -0.0006(16) 0.0165(19)
C66 0.0297(18) 0.042(2) 0.0277(18) -0.0028(15) -0.0002(14) 0.0105(16)
C67 0.0327(19) 0.0327(19) 0.0314(19) -0.0012(15) 0.0012(15) 0.0099(16)
C68 0.037(2) 0.0297(19) 0.0250(17) -0.0022(14) 0.0052(15) 0.0065(16)
C69 0.043(2) 0.036(2) 0.0296(18) -0.0053(16) -0.0016(16) 0.0118(18)
C70 0.061(3) 0.033(2) 0.036(2) -0.0015(16) 0.0024(19) 0.0144(19)
C71 0.058(3) 0.033(2) 0.034(2) -0.0055(17) 0.0006(19) 0.0023(19)
C72 0.042(2) 0.049(2) 0.029(2) -0.0020(18) -0.0031(16) 0.004(2)
C73 0.036(2) 0.040(2) 0.0288(18) -0.0020(16) 0.0009(15) 0.0076(17)
C74 0.0202(16) 0.0265(17) 0.0223(16) 0.0011(13) -0.0008(12) 0.0075(14)
C75 0.0240(17) 0.0280(17) 0.0259(17) 0.0014(13) -0.0019(13) 0.0126(14)
C76 0.0276(17) 0.0329(18) 0.0242(16) -0.0043(14) -0.0056(13) 0.0170(15)
C77 0.0270(17) 0.0288(18) 0.0198(16) 0.0013(13) -0.0032(13) 0.0123(14)
C78 0.0246(16) 0.0291(17) 0.0201(15) -0.0026(13) -0.0030(13) 0.0125(14)
C79 0.0228(16) 0.0267(17) 0.0232(16) -0.0003(13) 0.0002(13) 0.0095(14)
C80 0.0269(17) 0.0260(17) 0.0257(16) -0.0039(13) -0.0033(13) 0.0130(14)
C81 0.0267(17) 0.0262(17) 0.0231(16) -0.0036(13) -0.0020(13) 0.0102(14)
C82 0.0226(16) 0.0255(17) 0.0244(16) 0.0005(13) -0.0013(13) 0.0072(14)
C83 0.0297(18) 0.0217(16) 0.0303(18) 0.0017(13) -0.0007(14) 0.0083(14)
C84 0.0258(17) 0.0242(17) 0.0301(18) 0.0073(14) 0.0039(14) 0.0068(14)
C85 0.0279(18) 0.0293(18) 0.0307(18) 0.0111(14) 0.0041(14) 0.0114(15)
C86 0.0293(18) 0.0348(19) 0.0239(17) 0.0035(14) 0.0057(14) 0.0109(16)
C87 0.0233(17) 0.0337(18) 0.0233(16) 0.0028(14) 0.0031(13) 0.0102(15)
C88 0.0265(17) 0.0317(18) 0.0257(17) -0.0012(14) 0.0002(13) 0.0114(15)
C89 0.0275(18) 0.0371(19) 0.0293(17) -0.0028(15) 0.0014(14) 0.0177(16)
C90 0.0295(18) 0.0325(18) 0.0233(16) -0.0065(14) 0.0004(13) 0.0178(15)
C91 0.0248(17) 0.0292(17) 0.0267(17) -0.0039(14) -0.0009(13) 0.0118(14)
C92 0.0286(17) 0.0234(16) 0.0274(17) 0.0000(13) 0.0009(14) 0.0120(14)
C93 0.0268(17) 0.0220(16) 0.0277(17) 0.0021(13) -0.0005(13) 0.0084(14)
C94 0.0249(17) 0.0282(17) 0.0211(16) -0.0005(13) -0.0020(13) 0.0105(14)
C95 0.0253(17) 0.0271(17) 0.0194(15) 0.0043(13) 0.0024(12) 0.0107(14)
C96 0.0291(17) 0.0309(18) 0.0161(15) 0.0009(13) 0.0031(13) 0.0138(15)
C97 0.0281(17) 0.0259(17) 0.0255(16) -0.0033(13) 0.0022(13) 0.0123(14)
C98 0.0338(19) 0.0297(18) 0.0314(18) -0.0015(14) -0.0008(14) 0.0207(16)
C99 0.0335(19) 0.0248(17) 0.0326(18) 0.0019(14) 0.0033(15) 0.0144(15)
C100 0.039(2) 0.0325(19) 0.0286(18) 0.0048(14) 0.0000(15) 0.0193(16)
C101 0.042(2) 0.0320(19) 0.0270(18) 0.0100(14) -0.0019(15) 0.0164(17)
C102 0.040(2) 0.041(2) 0.0243(17) 0.0117(15) -0.0012(15) 0.0213(17)
C103 0.037(2) 0.045(2) 0.0200(16) 0.0089(15) 0.0005(14) 0.0193(17)
C104 0.0332(19) 0.0363(19) 0.0212(16) 0.0085(14) 0.0053(14) 0.0135(16)
C105 0.0343(19) 0.046(2) 0.0155(15) 0.0016(14) -0.0004(13) 0.0187(17)
C106 0.0356(19) 0.041(2) 0.0191(16) -0.0034(14) 0.0018(14) 0.0185(17)
C107 0.0307(18) 0.042(2) 0.0168(15) 0.0008(14) 0.0040(13) 0.0159(16)
C108 0.0341(19) 0.037(2) 0.0249(17) -0.0043(14) 0.0011(14) 0.0167(16)
C109 0.0251(17) 0.0309(18) 0.0235(16) -0.0033(13) 0.0023(13) 0.0129(15)
C110 0.0306(18) 0.0309(18) 0.0225(16) -0.0090(14) -0.0032(13) 0.0147(15)
C111 0.0274(17) 0.0259(17) 0.0284(17) -0.0039(13) -0.0015(14) 0.0128(14)
C112 0.0315(18) 0.0279(18) 0.0270(17) -0.0057(14) -0.0022(14) 0.0122(15)
C113 0.0248(17) 0.0266(17) 0.0288(17) -0.0037(14) -0.0020(14) 0.0081(14)
C114 0.0252(17) 0.0227(16) 0.0285(17) 0.0001(13) 0.0002(13) 0.0074(14)
C115 0.0268(17) 0.0259(17) 0.0237(16) 0.0001(13) 0.0018(13) 0.0093(14)
C116 0.0226(17) 0.0285(18) 0.0298(17) 0.0015(14) 0.0039(13) 0.0104(14)
C117 0.0274(18) 0.0343(19) 0.0279(17) -0.0010(14) 0.0041(14) 0.0163(15)
C118 0.0261(17) 0.0348(19) 0.0321(18) 0.0008(15) 0.0006(14) 0.0173(16)
C119 0.0321(19) 0.0355(19) 0.0340(18) 0.0025(15) 0.0022(15) 0.0218(16)
C120 0.036(2) 0.0358(19) 0.0369(19) 0.0054(15) -0.0027(15) 0.0227(17)
C121 0.039(2) 0.044(2) 0.0240(17) 0.0055(15) -0.0023(15) 0.0232(18)
C122 0.0256(17) 0.0347(19) 0.0282(18) -0.0047(15) -0.0068(14) 0.0101(15)
C123 0.0330(19) 0.045(2) 0.0245(17) 0.0024(15) -0.0058(14) 0.0189(17)
C124 0.037(2) 0.046(2) 0.0223(17) -0.0049(15) -0.0076(14) 0.0196(18)
C125 0.0322(19) 0.0346(19) 0.0229(17) -0.0035(14) -0.0054(14) 0.0136(16)
C126 0.0278(18) 0.0330(18) 0.0254(17) -0.0061(14) -0.0049(14) 0.0118(15)
C127 0.0203(16) 0.0339(19) 0.0302(18) 0.0007(15) 0.0025(13) 0.0092(15)
C128 0.0217(16) 0.0286(18) 0.0322(18) -0.0006(14) -0.0020(14) 0.0068(14)
C129 0.0219(17) 0.0375(19) 0.0361(19) -0.0003(15) -0.0005(14) 0.0154(15)
C130 0.0270(18) 0.039(2) 0.0303(18) -0.0003(15) -0.0056(14) 0.0170(16)
C131 0.038(2) 0.042(2) 0.0323(19) 0.0069(16) -0.0050(16) 0.0239(17)
C132 0.0287(18) 0.041(2) 0.0270(18) -0.0039(15) -0.0097(14) 0.0145(16)
C133 0.0223(16) 0.0272(17) 0.0272(17) 0.0036(14) 0.0028(13) 0.0059(14)

loop_
_atom_type_symbol
_atom_type_description
_atom_type_scat_dispersion_real
_atom_type_scat_dispersion_imag
_atom_type_scat_source
C C 0.0033 0.0016 'International Tables Vol C Tables 4.2.6.8 and 6.1.1.4'
H H 0.0000 0.0000 'International Tables Vol C Tables 4.2.6.8 and 6.1.1.4'
N N 0.0061 0.0033 'International Tables Vol C Tables 4.2.6.8 and 6.1.1.4'
O O 0.0106 0.0060 'International Tables Vol C Tables 4.2.6.8 and 6.1.1.4'

loop_
_geom_angle_atom_site_label_1
_geom_angle_atom_site_label_2
_geom_angle_atom_site_label_3
_geom_angle
C6X C1X C2X 111.1(10)
C6X C1X H1X1 109.4
C2X C1X H1X1 109.4
C6X C1X H1X2 109.4
C2X C1X H1X2 109.4
H1X1 C1X H1X2 108.0
C1X C2X C3X 116.8(10)
C1X C2X H2X1 108.1
C3X C2X H2X1 108.1
C1X C2X H2X2 108.1
C3X C2X H2X2 108.1
H2X1 C2X H2X2 107.3
C4X C3X C2X 105.4(9)
C4X C3X H3X1 110.7
C2X C3X H3X1 110.6
C4X C3X H3X2 110.7
C2X C3X H3X2 110.7
H3X1 C3X H3X2 108.8
C5X C4X C3X 120.3(10)
C5X C4X H4X1 107.3
C3X C4X H4X1 107.3
C5X C4X H4X2 107.3
C3X C4X H4X2 107.3
H4X1 C4X H4X2 106.9
C6X C5X C4X 98.2(10)
C6X C5X H5X1 112.1
C4X C5X H5X1 112.1
C6X C5X H5X2 112.1
C4X C5X H5X2 112.1
H5X1 C5X H5X2 109.8
C5X C6X C1X 114.0(10)
C5X C6X H6X1 108.7
C1X C6X H6X1 108.7
C5X C6X H6X2 108.7
C1X C6X H6X2 108.7
H6X1 C6X H6X2 107.6
C2S C1S C6S 112.4(7)
C2S C1S H1S1 109.1
C6S C1S H1S1 109.1
C2S C1S H1S2 109.1
C6S C1S H1S2 109.1
H1S1 C1S H1S2 107.9
C1S C2S C3S 111.0(7)
C1S C2S H2S1 109.4
C3S C2S H2S1 109.4
C1S C2S H2S2 109.4
C3S C2S H2S2 109.4
H2S1 C2S H2S2 108.0
C4S C3S C2S 113.6(7)
C4S C3S H3S1 108.8
C2S C3S H3S1 108.8
C4S C3S H3S2 108.8
C2S C3S H3S2 108.8
H3S1 C3S H3S2 107.7
C3S C4S C5S 107.7(6)
C3S C4S H4S1 110.2
C5S C4S H4S1 110.2
C3S C4S H4S2 110.2
C5S C4S H4S2 110.2
H4S1 C4S H4S2 108.5
C6S C5S C4S 114.2(6)
C6S C5S H5S1 108.7
C4S C5S H5S1 108.7
C6S C5S H5S2 108.7
C4S C5S H5S2 108.7
H5S1 C5S H5S2 107.6
C5S C6S C1S 107.8(6)
C5S C6S H6S1 110.1
C1S C6S H6S1 110.2
C5S C6S H6S2 110.2
C1S C6S H6S2 110.2
H6S1 C6S H6S2 108.5
C82 O1 C74 62.13(18)
C13 N1 C7 120.8(3)
C13 N1 C4 116.2(3)
C7 N1 C4 118.2(3)
C22 N2 C25 122.5(3)
C22 N2 C31 118.9(3)
C25 N2 C31 116.8(3)
C40 N3 C49 122.4(3)
C40 N3 C43 120.3(3)
C49 N3 C43 117.2(3)
C67 N4 C68 123.8(3)
C67 N4 C58 118.6(3)
C68 N4 C58 117.3(3)
C6 C1 C2 118.6(3)
C6 C1 C88 120.1(3)
C2 C1 C88 121.2(3)
C1 C2 C3 120.8(3)
C1 C2 H2 119.6
C3 C2 H2 119.6
C4 C3 C2 120.3(3)
C4 C3 H3 119.8
C2 C3 H3 119.8
C3 C4 C5 119.2(3)
C3 C4 N1 120.0(3)
C5 C4 N1 120.8(3)
C6 C5 C4 120.3(3)
C6 C5 H5 119.9
C4 C5 H5 119.9
C5 C6 C1 120.7(3)
C5 C6 H6 119.7
C1 C6 H6 119.7
C8 C7 C12 119.4(3)
C8 C7 N1 119.7(3)
C12 C7 N1 120.9(3)
C7 C8 C9 119.7(4)
C7 C8 H8 120.1
C9 C8 H8 120.1
C8 C9 C10 120.2(4)
C8 C9 H9 119.9
C10 C9 H9 119.9
C11 C10 C9 120.3(4)
C11 C10 H10 119.8
C9 C10 H10 119.8
C10 C11 C12 119.7(4)
C10 C11 H11 120.2
C12 C11 H11 120.2
C7 C12 C11 120.7(4)
C7 C12 H12 119.7
C11 C12 H12 119.7
C14 C13 C18 119.9(4)
C14 C13 N1 121.6(4)
C18 C13 N1 118.5(4)
C13 C14 C15 118.9(5)
C13 C14 H14 120.5
C15 C14 H14 120.5
C16 C15 C14 119.6(5)
C16 C15 H15 120.2
C14 C15 H15 120.2
C17 C16 C15 121.0(5)
C17 C16 H16 119.5
C15 C16 H16 119.5
C16 C17 C18 120.2(5)
C16 C17 H17 119.9
C18 C17 H17 119.9
C13 C18 C17 120.2(5)
C13 C18 H18 119.9
C17 C18 H18 119.9
C20 C19 C24 117.4(3)
C20 C19 C91 122.0(3)
C24 C19 C91 120.5(3)
C21 C20 C19 121.1(3)
C21 C20 H20 119.4
C19 C20 H20 119.4
C22 C21 C20 120.7(3)
C22 C21 H21 119.6
C20 C21 H21 119.6
C23 C22 C21 118.8(3)
C23 C22 N2 118.7(3)
C21 C22 N2 122.5(3)
C24 C23 C22 120.5(3)
C24 C23 H23 119.8
C22 C23 H23 119.8
C23 C24 C19 121.4(3)
C23 C24 H24 119.3
C19 C24 H24 119.3
C26 C25 C30 119.7(3)
C26 C25 N2 121.0(3)
C30 C25 N2 119.3(3)
C25 C26 C27 120.0(4)
C25 C26 H26 120.0
C27 C26 H26 120.0
C28 C27 C26 119.6(4)
C28 C27 H27 120.2
C26 C27 H27 120.2
C29 C28 C27 120.0(4)
C29 C28 H28 120.0
C27 C28 H28 120.0
C28 C29 C30 120.4(4)
C28 C29 H29 119.8
C30 C29 H29 119.8
C29 C30 C25 120.3(4)
C29 C30 H30 119.8
C25 C30 H30 119.8
C36 C31 C32 119.1(3)
C36 C31 N2 121.0(3)
C32 C31 N2 119.9(3)
C33 C32 C31 120.8(4)
C33 C32 H32 119.6
C31 C32 H32 119.6
C32 C33 C34 119.9(4)
C32 C33 H33 120.1
C34 C33 H33 120.1
C35 C34 C33 119.2(4)
C35 C34 H34 120.4
C33 C34 H34 120.4
C34 C35 C36 120.4(4)
C34 C35 H35 119.8
C36 C35 H35 119.8
C31 C36 C35 120.5(4)
C31 C36 H36 119.7
C35 C36 H36 119.7
C38 C37 C42 117.3(3)
C38 C37 C94 121.6(3)
C42 C37 C94 121.0(3)
C37 C38 C39 121.8(3)
C37 C38 H38 119.1
C39 C38 H38 119.1
C38 C39 C40 120.7(3)
C38 C39 H39 119.6
C40 C39 H39 119.6
C39 C40 C41 117.8(3)
C39 C40 N3 121.0(3)
C41 C40 N3 121.1(3)
C42 C41 C40 120.3(3)
C42 C41 H41 119.8
C40 C41 H41 119.8
C41 C42 C37 121.9(3)
C41 C42 H42 119.1
C37 C42 H42 119.1
C48 C43 C44 119.1(4)
C48 C43 N3 121.4(3)
C44 C43 N3 119.5(3)
C43 C44 C45 119.7(4)
C43 C44 H44 120.2
C45 C44 H44 120.2
C46 C45 C44 120.5(5)
C46 C45 H45 119.7
C44 C45 H45 119.7
C47 C46 C45 119.7(5)
C47 C46 H46 120.2
C45 C46 H46 120.2
C46 C47 C48 120.1(5)
C46 C47 H47 119.9
C48 C47 H47 119.9
C43 C48 C47 120.9(4)
C43 C48 H48 119.5
C47 C48 H48 119.5
C54 C49 C50 118.5(3)
C54 C49 N3 121.5(3)
C50 C49 N3 120.0(3)
C51 C50 C49 120.6(4)
C51 C50 H50 119.7
C49 C50 H50 119.7
C52 C51 C50 121.0(3)
C52 C51 H51 119.5
C50 C51 H51 119.5
C51 C52 C53 119.4(4)
C51 C52 H52 120.3
C53 C52 H52 120.3
C54 C53 C52 119.8(4)
C54 C53 H53 120.1
C52 C53 H53 120.1
C49 C54 C53 120.8(3)
C49 C54 H54 119.6
C53 C54 H54 119.6
C56 C55 C60 118.5(3)
C56 C55 C79 120.7(3)
C60 C55 C79 120.8(3)
C55 C56 C57 121.1(3)
C55 C56 H56 119.4
C57 C56 H56 119.4
C58 C57 C56 120.6(3)
C58 C57 H57 119.7
C56 C57 H57 119.7
C57 C58 C59 119.0(3)
C57 C58 N4 120.9(3)
C59 C58 N4 120.1(3)
C58 C59 C60 120.3(3)
C58 C59 H59 119.9
C60 C59 H59 119.9
C59 C60 C55 120.5(3)
C59 C60 H60 119.8
C55 C60 H60 119.8
C63 C62 C67 121.1(3)
C63 C62 H62 119.4
C67 C62 H62 119.4
C62 C63 C64 120.6(4)
C62 C63 H63 119.7
C64 C63 H63 119.7
C65 C64 C63 118.5(3)
C65 C64 H64 120.7
C63 C64 H64 120.7
C64 C65 C66 121.3(3)
C64 C65 H65 119.3
C66 C65 H65 119.3
C67 C66 C65 120.0(3)
C67 C66 H66 120.0
C65 C66 H66 120.0
C66 C67 C62 118.3(3)
C66 C67 N4 121.4(3)
C62 C67 N4 120.2(3)
C69 C68 C73 120.0(3)
C69 C68 N4 119.6(3)
C73 C68 N4 120.4(3)
C68 C69 C70 119.9(3)
C68 C69 H69 120.0
C70 C69 H69 120.0
C69 C70 C71 120.3(4)
C69 C70 H70 119.9
C71 C70 H70 119.9
C72 C71 C70 120.1(3)
C72 C71 H71 120.0
C70 C71 H71 120.0
C71 C72 C73 120.5(4)
C71 C72 H72 119.7
C73 C72 H72 119.7
C72 C73 C68 119.1(4)
C72 C73 H73 120.4
C68 C73 H73 120.4
O1 C74 C78 122.8(2)
O1 C74 C75 123.2(2)
C78 C74 C75 107.9(2)
O1 C74 C82 58.26(17)
C78 C74 C82 118.3(3)
C75 C74 C82 118.6(2)
C76 C75 C74 106.2(3)
C76 C75 C88 124.8(3)
C74 C75 C88 123.7(3)
C75 C76 C77 109.5(3)
C75 C76 C91 125.1(3)
C77 C76 C91 122.6(3)
C78 C77 C76 109.6(3)
C78 C77 C94 125.5(3)
C76 C77 C94 122.4(3)
C77 C78 C74 106.8(3)
C77 C78 C79 124.9(3)
C74 C78 C79 123.3(3)
C78 C79 C55 115.1(2)
C78 C79 C80 108.8(2)
C55 C79 C80 111.1(2)
C78 C79 C96 107.0(2)
C55 C79 C96 114.2(2)
C80 C79 C96 99.5(2)
C81 C80 C97 119.8(3)
C81 C80 C79 124.1(3)
C97 C80 C79 110.0(2)
C80 C81 C83 120.3(3)
C80 C81 C82 122.8(3)
C83 C81 C82 107.3(2)
O1 C82 C81 124.2(2)
O1 C82 C74 59.62(17)
C81 C82 C74 117.1(2)
O1 C82 C133 124.3(2)
C81 C82 C133 106.7(2)
C74 C82 C133 117.2(3)
C99 C83 C81 120.7(3)
C99 C83 C84 120.3(3)
C81 C83 C84 108.8(3)
C85 C84 C133 121.0(3)
C85 C84 C83 119.9(3)
C133 C84 C83 109.1(3)
C84 C85 C104 119.1(3)
C84 C85 C101 119.8(3)
C104 C85 C101 108.6(3)
C104 C86 C87 121.5(3)
C104 C86 C107 120.2(3)
C87 C86 C107 108.2(3)
C133 C87 C86 118.3(3)
C133 C87 C88 125.1(3)
C86 C87 C88 110.2(3)
C75 C88 C1 113.5(2)
C75 C88 C89 107.1(2)
C1 C88 C89 114.8(3)
C75 C88 C87 108.4(2)
C1 C88 C87 112.1(2)
C89 C88 C87 99.9(2)
C90 C89 C107 119.5(3)
C90 C89 C88 124.1(3)
C107 C89 C88 110.0(3)
C89 C90 C110 119.4(3)
C89 C90 C91 123.6(3)
C110 C90 C91 109.4(2)
C76 C91 C19 113.2(2)
C76 C91 C92 107.1(2)
C19 C91 C92 112.7(2)
C76 C91 C90 106.5(2)
C19 C91 C90 115.7(2)
C92 C91 C90 100.5(2)
C93 C92 C111 120.3(3)
C93 C92 C91 125.0(3)
C111 C92 C91 109.1(2)
C92 C93 C114 119.5(3)
C92 C93 C94 124.4(3)
C114 C93 C94 109.5(3)
C77 C94 C37 112.1(2)
C77 C94 C95 105.7(2)
C37 C94 C95 115.9(2)
C77 C94 C93 107.4(2)
C37 C94 C93 114.3(2)
C95 C94 C93 100.4(2)
C96 C95 C115 119.2(3)
C96 C95 C94 124.6(3)
C115 C95 C94 109.7(2)
C95 C96 C109 120.3(3)
C95 C96 C79 123.2(3)
C109 C96 C79 109.6(2)
C98 C97 C80 120.6(3)
C98 C97 C109 120.2(3)
C80 C97 C109 108.6(3)
C97 C98 C99 119.2(3)
C97 C98 C119 119.5(3)
C99 C98 C119 108.7(3)
C83 C99 C98 119.3(3)
C83 C99 C100 119.7(3)
C98 C99 C100 108.0(3)
C101 C100 C120 120.1(3)
C101 C100 C99 119.8(3)
C120 C100 C99 107.7(3)
C100 C101 C85 120.5(3)
C100 C101 C102 120.1(3)
C85 C101 C102 107.3(3)
C121 C102 C103 119.9(3)
C121 C102 C101 119.8(3)
C103 C102 C101 108.5(3)
C105 C103 C102 120.6(3)
C105 C103 C104 119.9(3)
C102 C103 C104 107.2(3)
C86 C104 C85 119.3(3)
C86 C104 C103 119.7(3)
C85 C104 C103 108.4(3)
C103 C105 C106 120.2(3)
C103 C105 C124 119.6(3)
C106 C105 C124 107.7(3)
C107 C106 C108 119.0(3)
C107 C106 C105 120.4(3)
C108 C106 C105 108.1(3)
C106 C107 C89 121.7(3)
C106 C107 C86 119.5(3)
C89 C107 C86 108.7(3)
C110 C108 C106 118.9(3)
C110 C108 C125 120.1(3)
C106 C108 C125 108.3(3)
C117 C109 C96 121.2(3)
C117 C109 C97 119.7(3)
C96 C109 C97 109.2(3)
C108 C110 C90 121.4(3)
C108 C110 C111 119.6(3)
C90 C110 C111 108.8(3)
C112 C111 C92 121.0(3)
C112 C111 C110 120.2(3)
C92 C111 C110 109.5(3)
C111 C112 C113 118.9(3)
C111 C112 C126 119.7(3)
C113 C112 C126 108.6(3)
C114 C113 C112 119.1(3)
C114 C113 C128 120.0(3)
C112 C113 C128 108.0(3)
C113 C114 C115 120.4(3)
C113 C114 C93 121.0(3)
C115 C114 C93 108.8(3)
C116 C115 C95 121.5(3)
C116 C115 C114 119.2(3)
C95 C115 C114 108.7(3)
C115 C116 C117 118.7(3)
C115 C116 C127 120.8(3)
C117 C116 C127 107.5(3)
C109 C117 C116 118.9(3)
C109 C117 C118 120.3(3)
C116 C117 C118 108.2(3)
C119 C118 C117 119.8(3)
C119 C118 C129 119.9(3)
C117 C118 C129 108.2(3)
C118 C119 C98 120.5(3)
C118 C119 C120 120.2(3)
C98 C119 C120 107.5(3)
C131 C120 C100 120.4(3)
C131 C120 C119 119.7(3)
C100 C120 C119 108.1(3)
C102 C121 C123 119.7(3)
C102 C121 C131 120.3(3)
C123 C121 C131 107.7(3)
C132 C122 C126 120.4(3)
C132 C122 C128 119.4(3)
C126 C122 C128 108.2(3)
C124 C123 C121 120.1(3)
C124 C123 C132 120.0(3)
C121 C123 C132 107.9(3)
C123 C124 C125 120.1(3)
C123 C124 C105 120.1(3)
C125 C124 C105 107.8(3)
C126 C125 C108 120.0(3)
C126 C125 C124 120.1(3)
C108 C125 C124 108.1(3)
C125 C126 C112 120.3(3)
C125 C126 C122 120.0(3)
C112 C126 C122 107.7(3)
C128 C127 C129 119.6(3)
C128 C127 C116 119.8(3)
C129 C127 C116 108.8(3)
C127 C128 C122 120.5(3)
C127 C128 C113 119.9(3)
C122 C128 C113 107.4(3)
C130 C129 C127 120.7(3)
C130 C129 C118 119.6(3)
C127 C129 C118 107.3(3)
C129 C130 C131 120.8(3)
C129 C130 C132 119.1(3)
C131 C130 C132 108.1(3)
C120 C131 C130 119.9(3)
C120 C131 C121 119.3(3)
C130 C131 C121 108.4(3)
C122 C132 C130 120.5(3)
C122 C132 C123 119.3(3)
C130 C132 C123 107.8(3)
C87 C133 C84 120.7(3)
C87 C133 C82 121.7(3)
C84 C133 C82 107.6(3)

loop_
_geom_bond_atom_site_label_1
_geom_bond_atom_site_label_2
_geom_bond_distance
C1X C6X 1.473(10)
C1X C2X 1.516(10)
C1X H1X1 0.9900
C1X H1X2 0.9900
C2X C3X 1.528(10)
C2X H2X1 0.9900
C2X H2X2 0.9900
C3X C4X 1.502(10)
C3X H3X1 0.9900
C3X H3X2 0.9900
C4X C5X 1.488(10)
C4X H4X1 0.9900
C4X H4X2 0.9900
C5X C6X 1.468(10)
C5X H5X1 0.9900
C5X H5X2 0.9900
C6X H6X1 0.9900
C6X H6X2 0.9900
C1S C2S 1.411(8)
C1S C6S 1.516(8)
C1S H1S1 0.9900
C1S H1S2 0.9900
C2S C3S 1.464(8)
C2S H2S1 0.9900
C2S H2S2 0.9900
C3S C4S 1.463(8)
C3S H3S1 0.9900
C3S H3S2 0.9900
C4S C5S 1.507(8)
C4S H4S1 0.9900
C4S H4S2 0.9900
C5S C6S 1.472(8)
C5S H5S1 0.9900
C5S H5S2 0.9900
C6S H6S1 0.9900
C6S H6S2 0.9900
O1 C82 1.434(3)
O1 C74 1.454(3)
N1 C13 1.418(4)
N1 C7 1.430(4)
N1 C4 1.434(4)
N2 C22 1.419(4)
N2 C25 1.422(4)
N2 C31 1.432(4)
N3 C40 1.418(4)
N3 C49 1.425(4)
N3 C43 1.430(4)
N4 C67 1.402(4)
N4 C68 1.426(4)
N4 C58 1.438(4)
C1 C6 1.386(4)
C1 C2 1.386(4)
C1 C88 1.533(4)
C2 C3 1.387(4)
C2 H2 0.9500
C3 C4 1.377(4)
C3 H3 0.9500
C4 C5 1.391(5)
C5 C6 1.385(4)
C5 H5 0.9500
C6 H6 0.9500
C7 C8 1.385(5)
C7 C12 1.392(5)
C8 C9 1.389(5)
C8 H8 0.9500
C9 C10 1.396(6)
C9 H9 0.9500
C10 C11 1.361(6)
C10 H10 0.9500
C11 C12 1.393(5)
C11 H11 0.9500
C12 H12 0.9500
C13 C14 1.375(6)
C13 C18 1.378(5)
C14 C15 1.407(6)
C14 H14 0.9500
C15 C16 1.375(7)
C15 H15 0.9500
C16 C17 1.338(7)
C16 H16 0.9500
C17 C18 1.384(6)
C17 H17 0.9500
C18 H18 0.9500
C19 C20 1.390(4)
C19 C24 1.405(4)
C19 C91 1.534(4)
C20 C21 1.389(4)
C20 H20 0.9500
C21 C22 1.388(5)
C21 H21 0.9500
C22 C23 1.386(4)
C23 C24 1.383(4)
C23 H23 0.9500
C24 H24 0.9500
C25 C26 1.379(5)
C25 C30 1.386(5)
C26 C27 1.401(5)
C26 H26 0.9500
C27 C28 1.385(6)
C27 H27 0.9500
C28 C29 1.374(6)
C28 H28 0.9500
C29 C30 1.379(5)
C29 H29 0.9500
C30 H30 0.9500
C31 C36 1.377(5)
C31 C32 1.389(5)
C32 C33 1.382(5)
C32 H32 0.9500
C33 C34 1.398(6)
C33 H33 0.9500
C34 C35 1.380(6)
C34 H34 0.9500
C35 C36 1.394(5)
C35 H35 0.9500
C36 H36 0.9500
C37 C38 1.382(4)
C37 C42 1.399(4)
C37 C94 1.540(4)
C38 C39 1.391(4)
C38 H38 0.9500
C39 C40 1.396(4)
C39 H39 0.9500
C40 C41 1.407(4)
C41 C42 1.384(4)
C41 H41 0.9500
C42 H42 0.9500
C43 C48 1.377(5)
C43 C44 1.384(5)
C44 C45 1.389(6)
C44 H44 0.9500
C45 C46 1.374(7)
C45 H45 0.9500
C46 C47 1.369(7)
C46 H46 0.9500
C47 C48 1.378(6)
C47 H47 0.9500
C48 H48 0.9500
C49 C54 1.388(5)
C49 C50 1.388(4)
C50 C51 1.382(5)
C50 H50 0.9500
C51 C52 1.368(5)
C51 H51 0.9500
C52 C53 1.392(5)
C52 H52 0.9500
C53 C54 1.391(5)
C53 H53 0.9500
C54 H54 0.9500
C55 C56 1.363(4)
C55 C60 1.390(4)
C55 C79 1.526(4)
C56 C57 1.378(5)
C56 H56 0.9500
C57 C58 1.374(5)
C57 H57 0.9500
C58 C59 1.374(4)
C59 C60 1.384(4)
C59 H59 0.9500
C60 H60 0.9500
C62 C63 1.381(5)
C62 C67 1.393(5)
C62 H62 0.9500
C63 C64 1.386(5)
C63 H63 0.9500
C64 C65 1.382(5)
C64 H64 0.9500
C65 C66 1.394(5)
C65 H65 0.9500
C66 C67 1.391(4)
C66 H66 0.9500
C68 C69 1.381(5)
C68 C73 1.402(5)
C69 C70 1.383(5)
C69 H69 0.9500
C70 C71 1.383(5)
C70 H70 0.9500
C71 C72 1.373(5)
C71 H71 0.9500
C72 C73 1.390(5)
C72 H72 0.9500
C73 H73 0.9500
C74 C78 1.482(4)
C74 C75 1.484(4)
C74 C82 1.490(4)
C75 C76 1.355(4)
C75 C88 1.522(4)
C76 C77 1.495(4)
C76 C91 1.509(4)
C77 C78 1.343(4)
C77 C94 1.517(4)
C78 C79 1.522(4)
C79 C80 1.550(4)
C79 C96 1.559(4)
C80 C81 1.362(4)
C80 C97 1.433(4)
C81 C83 1.439(4)
C81 C82 1.489(4)
C82 C133 1.493(4)
C83 C99 1.389(4)
C83 C84 1.462(4)
C84 C85 1.391(4)
C84 C133 1.426(4)
C85 C104 1.433(4)
C85 C101 1.449(4)
C86 C104 1.397(4)
C86 C87 1.435(4)
C86 C107 1.453(4)
C87 C133 1.385(4)
C87 C88 1.546(4)
C88 C89 1.538(4)
C89 C90 1.375(4)
C89 C107 1.438(4)
C90 C110 1.435(4)
C90 C91 1.547(4)
C91 C92 1.546(4)
C92 C93 1.363(4)
C92 C111 1.432(4)
C93 C114 1.442(4)
C93 C94 1.543(4)
C94 C95 1.541(4)
C95 C96 1.368(4)
C95 C115 1.441(4)
C96 C109 1.432(4)
C97 C98 1.404(4)
C97 C109 1.445(4)
C98 C99 1.438(4)
C98 C119 1.446(4)
C99 C100 1.457(4)
C100 C101 1.395(4)
C100 C120 1.448(4)
C101 C102 1.451(4)
C102 C121 1.402(4)
C102 C103 1.448(4)
C103 C105 1.380(4)
C103 C104 1.456(4)
C105 C106 1.451(4)
C105 C124 1.455(4)
C106 C107 1.388(4)
C106 C108 1.441(4)
C108 C110 1.399(4)
C108 C125 1.446(4)
C109 C117 1.396(4)
C110 C111 1.438(4)
C111 C112 1.399(4)
C112 C113 1.441(4)
C112 C126 1.444(4)
C113 C114 1.398(4)
C113 C128 1.458(4)
C114 C115 1.441(4)
C115 C116 1.398(4)
C116 C117 1.446(4)
C116 C127 1.452(4)
C117 C118 1.449(4)
C118 C119 1.389(4)
C118 C129 1.453(4)
C119 C120 1.457(4)
C120 C131 1.403(4)
C121 C123 1.442(5)
C121 C131 1.454(4)
C122 C132 1.393(4)
C122 C126 1.452(4)
C122 C128 1.454(4)
C123 C124 1.395(4)
C123 C132 1.454(4)
C124 C125 1.448(4)
C125 C126 1.381(4)
C127 C128 1.384(4)
C127 C129 1.444(4)
C129 C130 1.398(4)
C130 C131 1.432(4)
C130 C132 1.449(4)

loop_
_geom_torsion_atom_site_label_1
_geom_torsion_atom_site_label_2
_geom_torsion_atom_site_label_3
_geom_torsion_atom_site_label_4
_geom_torsion
C6X C1X C2X C3X 41.1(15)
C1X C2X C3X C4X -36.5(14)
C2X C3X C4X C5X 54.6(14)
C3X C4X C5X C6X -68.1(13)
C4X C5X C6X C1X 66.6(13)
C2X C1X C6X C5X -59.1(14)
C6S C1S C2S C3S -57.7(11)
C1S C2S C3S C4S 58.2(11)
C2S C3S C4S C5S -54.1(10)
C3S C4S C5S C6S 54.4(11)
C4S C5S C6S C1S -54.6(10)
C2S C1S C6S C5S 55.9(10)
C6 C1 C2 C3 0.1(5)
C88 C1 C2 C3 -178.5(3)
C1 C2 C3 C4 1.3(5)
C2 C3 C4 C5 -1.9(5)
C2 C3 C4 N1 177.9(3)
C13 N1 C4 C3 147.6(3)
C7 N1 C4 C3 -56.6(4)
C13 N1 C4 C5 -32.6(5)
C7 N1 C4 C5 123.2(4)
C3 C4 C5 C6 1.1(5)
N1 C4 C5 C6 -178.7(3)
C4 C5 C6 C1 0.3(5)
C2 C1 C6 C5 -0.9(5)
C88 C1 C6 C5 177.8(3)
C13 N1 C7 C8 -54.2(5)
C4 N1 C7 C8 151.1(3)
C13 N1 C7 C12 126.4(4)
C4 N1 C7 C12 -28.2(5)
C12 C7 C8 C9 0.2(6)
N1 C7 C8 C9 -179.2(3)
C7 C8 C9 C10 0.2(6)
C8 C9 C10 C11 -1.1(7)
C9 C10 C11 C12 1.6(7)
C8 C7 C12 C11 0.3(6)
N1 C7 C12 C11 179.7(4)
C10 C11 C12 C7 -1.2(7)
C7 N1 C13 C14 -29.0(5)
C4 N1 C13 C14 126.1(4)
C7 N1 C13 C18 152.2(3)
C4 N1 C13 C18 -52.7(4)
C18 C13 C14 C15 1.6(6)
N1 C13 C14 C15 -177.1(4)
C13 C14 C15 C16 1.4(7)
C14 C15 C16 C17 -3.0(7)
C15 C16 C17 C18 1.6(7)
C14 C13 C18 C17 -3.0(6)
N1 C13 C18 C17 175.7(3)
C16 C17 C18 C13 1.5(6)
C24 C19 C20 C21 -3.0(5)
C91 C19 C20 C21 174.4(3)
C19 C20 C21 C22 0.4(5)
C20 C21 C22 C23 2.7(5)
C20 C21 C22 N2 -173.8(3)
C25 N2 C22 C23 160.7(3)
C31 N2 C22 C23 -34.6(5)
C25 N2 C22 C21 -22.8(5)
C31 N2 C22 C21 141.9(3)
C21 C22 C23 C24 -3.2(5)
N2 C22 C23 C24 173.5(3)
C22 C23 C24 C19 0.5(5)
C20 C19 C24 C23 2.5(5)
C91 C19 C24 C23 -174.9(3)
C22 N2 C25 C26 -54.1(5)
C31 N2 C25 C26 140.8(3)
C22 N2 C25 C30 128.9(4)
C31 N2 C25 C30 -36.1(5)
C30 C25 C26 C27 0.2(5)
N2 C25 C26 C27 -176.7(3)
C25 C26 C27 C28 0.8(6)
C26 C27 C28 C29 -1.7(6)
C27 C28 C29 C30 1.4(7)
C28 C29 C30 C25 -0.3(7)
C26 C25 C30 C29 -0.5(6)
N2 C25 C30 C29 176.5(4)
C22 N2 C31 C36 -45.3(5)
C25 N2 C31 C36 120.3(4)
C22 N2 C31 C32 135.4(4)
C25 N2 C31 C32 -59.0(5)
C36 C31 C32 C33 0.2(6)
N2 C31 C32 C33 179.5(4)
C31 C32 C33 C34 -1.2(7)
C32 C33 C34 C35 1.9(7)
C33 C34 C35 C36 -1.6(7)
C32 C31 C36 C35 0.1(6)
N2 C31 C36 C35 -179.2(4)
C34 C35 C36 C31 0.6(7)
C42 C37 C38 C39 -0.2(5)
C94 C37 C38 C39 178.1(3)
C37 C38 C39 C40 2.8(5)
C38 C39 C40 C41 -3.0(5)
C38 C39 C40 N3 176.5(3)
C49 N3 C40 C39 -23.8(5)
C43 N3 C40 C39 159.2(3)
C49 N3 C40 C41 155.6(3)
C43 N3 C40 C41 -21.4(5)
C39 C40 C41 C42 0.7(5)
N3 C40 C41 C42 -178.7(3)
C40 C41 C42 C37 1.8(5)
C38 C37 C42 C41 -2.1(4)
C94 C37 C42 C41 179.6(3)
C40 N3 C43 C48 -54.0(5)
C49 N3 C43 C48 128.9(3)
C40 N3 C43 C44 127.9(3)
C49 N3 C43 C44 -49.2(4)
C48 C43 C44 C45 -1.5(6)
N3 C43 C44 C45 176.7(3)
C43 C44 C45 C46 2.0(7)
C44 C45 C46 C47 -1.1(8)
C45 C46 C47 C48 -0.3(8)
C44 C43 C48 C47 0.1(6)
N3 C43 C48 C47 -178.0(4)
C46 C47 C48 C43 0.8(7)
C40 N3 C49 C54 -36.5(4)
C43 N3 C49 C54 140.5(3)
C40 N3 C49 C50 145.0(3)
C43 N3 C49 C50 -38.0(4)
C54 C49 C50 C51 1.0(5)
N3 C49 C50 C51 179.6(3)
C49 C50 C51 C52 -0.2(5)
C50 C51 C52 C53 -0.7(5)
C51 C52 C53 C54 0.8(5)
C50 C49 C54 C53 -0.9(5)
N3 C49 C54 C53 -179.4(3)
C52 C53 C54 C49 0.0(5)
C60 C55 C56 C57 -1.6(5)
C79 C55 C56 C57 -179.9(3)
C55 C56 C57 C58 -0.5(6)
C56 C57 C58 C59 3.1(6)
C56 C57 C58 N4 -175.0(3)
C67 N4 C58 C57 74.7(4)
C68 N4 C58 C57 -111.6(4)
C67 N4 C58 C59 -103.3(4)
C68 N4 C58 C59 70.3(4)
C57 C58 C59 C60 -3.5(5)
N4 C58 C59 C60 174.6(3)
C58 C59 C60 C55 1.3(5)
C56 C55 C60 C59 1.2(5)
C79 C55 C60 C59 179.5(3)
C67 C62 C63 C64 -0.8(6)
C62 C63 C64 C65 2.2(6)
C63 C64 C65 C66 -0.3(5)
C64 C65 C66 C67 -3.1(5)
C65 C66 C67 C62 4.5(5)
C65 C66 C67 N4 -176.9(3)
C63 C62 C67 C66 -2.6(5)
C63 C62 C67 N4 178.8(3)
C68 N4 C67 C66 20.7(5)
C58 N4 C67 C66 -166.1(3)
C68 N4 C67 C62 -160.8(3)
C58 N4 C67 C62 12.4(5)
C67 N4 C68 C69 -138.6(3)
C58 N4 C68 C69 48.1(4)
C67 N4 C68 C73 42.5(5)
C58 N4 C68 C73 -130.8(3)
C73 C68 C69 C70 -1.4(5)
N4 C68 C69 C70 179.7(3)
C68 C69 C70 C71 -0.7(5)
C69 C70 C71 C72 1.9(5)
C70 C71 C72 C73 -0.9(5)
C71 C72 C73 C68 -1.2(5)
C69 C68 C73 C72 2.3(5)
N4 C68 C73 C72 -178.8(3)
C82 O1 C74 C78 -105.3(3)
C82 O1 C74 C75 105.6(3)
O1 C74 C75 C76 151.0(3)
C78 C74 C75 C76 -2.0(3)
C82 C74 C75 C76 -140.0(3)
O1 C74 C75 C88 -53.6(4)
C78 C74 C75 C88 153.4(3)
C82 C74 C75 C88 15.4(4)
C74 C75 C76 C77 1.4(3)
C88 C75 C76 C77 -153.7(3)
C74 C75 C76 C91 162.6(3)
C88 C75 C76 C91 7.6(5)
C75 C76 C77 C78 -0.3(3)
C91 C76 C77 C78 -162.1(3)
C75 C76 C77 C94 162.6(3)
C91 C76 C77 C94 0.8(4)
C76 C77 C78 C74 -1.0(3)
C94 C77 C78 C74 -163.2(3)
C76 C77 C78 C79 154.2(3)
C94 C77 C78 C79 -8.0(5)
O1 C74 C78 C77 -151.3(3)
C75 C74 C78 C77 1.8(3)
C82 C74 C78 C77 140.0(3)
O1 C74 C78 C79 53.0(4)
C75 C74 C78 C79 -153.9(3)
C82 C74 C78 C79 -15.7(4)
C77 C78 C79 C55 110.3(3)
C74 C78 C79 C55 -98.4(3)
C77 C78 C79 C80 -124.3(3)
C74 C78 C79 C80 27.0(4)
C77 C78 C79 C96 -17.6(4)
C74 C78 C79 C96 133.6(3)
C56 C55 C79 C78 -147.9(3)
C60 C55 C79 C78 33.9(4)
C56 C55 C79 C80 87.9(4)
C60 C55 C79 C80 -90.2(3)
C56 C55 C79 C96 -23.6(4)
C60 C55 C79 C96 158.2(3)
C78 C79 C80 C81 -23.7(4)
C55 C79 C80 C81 103.9(3)
C96 C79 C80 C81 -135.4(3)
C78 C79 C80 C97 128.7(3)
C55 C79 C80 C97 -103.7(3)
C96 C79 C80 C97 17.0(3)
C97 C80 C81 C83 0.6(4)
C79 C80 C81 C83 150.5(3)
C97 C80 C81 C82 -141.3(3)
C79 C80 C81 C82 8.6(4)
C74 O1 C82 C81 103.9(3)
C74 O1 C82 C133 -104.0(3)
C80 C81 C82 O1 -64.1(4)
C83 C81 C82 O1 149.8(3)
C80 C81 C82 C74 6.1(4)
C83 C81 C82 C74 -140.0(3)
C80 C81 C82 C133 139.7(3)
C83 C81 C82 C133 -6.4(3)
C78 C74 C82 O1 112.9(3)
C75 C74 C82 O1 -113.3(3)
O1 C74 C82 C81 -115.5(3)
C78 C74 C82 C81 -2.6(4)
C75 C74 C82 C81 131.2(3)
O1 C74 C82 C133 115.7(3)
C78 C74 C82 C133 -131.3(3)
C75 C74 C82 C133 2.4(4)
C80 C81 C83 C99 2.6(4)
C82 C81 C83 C99 149.6(3)
C80 C81 C83 C84 -142.7(3)
C82 C81 C83 C84 4.4(3)
C99 C83 C84 C85 -0.1(4)
C81 C83 C84 C85 145.3(3)
C99 C83 C84 C133 -146.0(3)
C81 C83 C84 C133 -0.6(3)
C133 C84 C85 C104 3.1(4)
C83 C84 C85 C104 -138.8(3)
C133 C84 C85 C101 140.6(3)
C83 C84 C85 C101 -1.2(4)
C104 C86 C87 C133 3.0(4)
C107 C86 C87 C133 -142.1(3)
C104 C86 C87 C88 156.5(3)
C107 C86 C87 C88 11.3(3)
C76 C75 C88 C1 -109.8(3)
C74 C75 C88 C1 99.3(3)
C76 C75 C88 C89 17.9(4)
C74 C75 C88 C89 -133.0(3)
C76 C75 C88 C87 124.9(3)
C74 C75 C88 C87 -26.0(4)
C6 C1 C88 C75 -56.0(4)
C2 C1 C88 C75 122.6(3)
C6 C1 C88 C89 -179.7(3)
C2 C1 C88 C89 -1.0(4)
C6 C1 C88 C87 67.3(4)
C2 C1 C88 C87 -114.1(3)
C133 C87 C88 C75 22.7(4)
C86 C87 C88 C75 -128.6(3)
C133 C87 C88 C1 -103.5(3)
C86 C87 C88 C1 105.3(3)
C133 C87 C88 C89 134.5(3)
C86 C87 C88 C89 -16.7(3)
C75 C88 C89 C90 -22.1(4)
C1 C88 C89 C90 104.9(3)
C87 C88 C89 C90 -135.0(3)
C75 C88 C89 C107 129.4(3)
C1 C88 C89 C107 -103.6(3)
C87 C88 C89 C107 16.5(3)
C107 C89 C90 C110 -0.7(4)
C88 C89 C90 C110 148.3(3)
C107 C89 C90 C91 -147.2(3)
C88 C89 C90 C91 1.8(5)
C75 C76 C91 C19 101.0(3)
C77 C76 C91 C19 -100.1(3)
C75 C76 C91 C92 -134.1(3)
C77 C76 C91 C92 24.8(4)
C75 C76 C91 C90 -27.3(4)
C77 C76 C91 C90 131.6(3)
C20 C19 C91 C76 -62.8(4)
C24 C19 C91 C76 114.6(3)
C20 C19 C91 C92 175.4(3)
C24 C19 C91 C92 -7.2(4)
C20 C19 C91 C90 60.6(4)
C24 C19 C91 C90 -122.1(3)
C89 C90 C91 C76 22.4(4)
C110 C90 C91 C76 -127.0(3)
C89 C90 C91 C19 -104.5(3)
C110 C90 C91 C19 106.2(3)
C89 C90 C91 C92 133.9(3)
C110 C90 C91 C92 -15.5(3)
C76 C91 C92 C93 -26.7(4)
C19 C91 C92 C93 98.5(3)
C90 C91 C92 C93 -137.8(3)
C76 C91 C92 C111 126.8(3)
C19 C91 C92 C111 -108.0(3)
C90 C91 C92 C111 15.8(3)
C111 C92 C93 C114 -0.6(4)
C91 C92 C93 C114 150.2(3)
C111 C92 C93 C94 -149.3(3)
C91 C92 C93 C94 1.5(5)
C78 C77 C94 C37 -99.0(3)
C76 C77 C94 C37 100.8(3)
C78 C77 C94 C95 28.1(4)
C76 C77 C94 C95 -132.0(3)
C78 C77 C94 C93 134.6(3)
C76 C77 C94 C93 -25.5(4)
C38 C37 C94 C77 -119.7(3)
C42 C37 C94 C77 58.5(4)
C38 C37 C94 C95 118.8(3)
C42 C37 C94 C95 -62.9(4)
C38 C37 C94 C93 2.8(4)
C42 C37 C94 C93 -179.0(3)
C92 C93 C94 C77 25.0(4)
C114 C93 C94 C77 -126.3(3)
C92 C93 C94 C37 -100.0(3)
C114 C93 C94 C37 108.7(3)
C92 C93 C94 C95 135.2(3)
C114 C93 C94 C95 -16.1(3)
C77 C94 C95 C96 -23.4(4)
C37 C94 C95 C96 101.4(3)
C93 C94 C95 C96 -135.0(3)
C77 C94 C95 C115 127.7(2)
C37 C94 C95 C115 -107.5(3)
C93 C94 C95 C115 16.2(3)
C115 C95 C96 C109 -1.2(4)
C94 C95 C96 C109 147.4(3)
C115 C95 C96 C79 -149.2(3)
C94 C95 C96 C79 -0.5(4)
C78 C79 C96 C95 21.4(4)
C55 C79 C96 C95 -107.1(3)
C80 C79 C96 C95 134.6(3)
C78 C79 C96 C109 -129.4(2)
C55 C79 C96 C109 102.1(3)
C80 C79 C96 C109 -16.3(3)
C81 C80 C97 C98 -3.0(4)
C79 C80 C97 C98 -156.8(3)
C81 C80 C97 C109 141.7(3)
C79 C80 C97 C109 -12.1(3)
C80 C97 C98 C99 2.3(4)
C109 C97 C98 C99 -138.4(3)
C80 C97 C98 C119 139.9(3)
C109 C97 C98 C119 -0.8(4)
C81 C83 C99 C98 -3.3(4)
C84 C83 C99 C98 138.0(3)
C81 C83 C99 C100 -139.9(3)
C84 C83 C99 C100 1.4(4)
C97 C98 C99 C83 0.9(4)
C119 C98 C99 C83 -140.8(3)
C97 C98 C99 C100 142.0(3)
C119 C98 C99 C100 0.3(3)
C83 C99 C100 C101 -1.4(4)
C98 C99 C100 C101 -142.3(3)
C83 C99 C100 C120 140.7(3)
C98 C99 C100 C120 -0.2(3)
C120 C100 C101 C85 -137.4(3)
C99 C100 C101 C85 0.1(5)
C120 C100 C101 C102 0.5(4)
C99 C100 C101 C102 137.9(3)
C84 C85 C101 C100 1.2(5)
C104 C85 C101 C100 142.8(3)
C84 C85 C101 C102 -141.3(3)
C104 C85 C101 C102 0.2(3)
C100 C101 C102 C121 0.0(4)
C85 C101 C102 C121 142.8(3)
C100 C101 C102 C103 -142.9(3)
C85 C101 C102 C103 -0.2(3)
C121 C102 C103 C105 -0.7(4)
C101 C102 C103 C105 142.2(3)
C121 C102 C103 C104 -142.8(3)
C101 C102 C103 C104 0.0(3)
C87 C86 C104 C85 -2.9(5)
C107 C86 C104 C85 138.2(3)
C87 C86 C104 C103 -140.4(3)
C107 C86 C104 C103 0.7(4)
C84 C85 C104 C86 -0.2(4)
C101 C85 C104 C86 -142.0(3)
C84 C85 C104 C103 141.6(3)
C101 C85 C104 C103 -0.2(3)
C105 C103 C104 C86 -0.7(4)
C102 C103 C104 C86 141.7(3)
C105 C103 C104 C85 -142.3(3)
C102 C103 C104 C85 0.1(3)
C102 C103 C105 C106 -137.4(3)
C104 C103 C105 C106 0.1(4)
C102 C103 C105 C124 0.1(4)
C104 C103 C105 C124 137.5(3)
C103 C105 C106 C107 0.6(4)
C124 C105 C106 C107 -141.3(3)
C103 C105 C106 C108 142.2(3)
C124 C105 C106 C108 0.3(3)
C108 C106 C107 C89 3.2(4)
C105 C106 C107 C89 140.7(3)
C108 C106 C107 C86 -138.1(3)
C105 C106 C107 C86 -0.6(4)
C90 C89 C107 C106 -2.9(5)
C88 C89 C107 C106 -156.0(3)
C90 C89 C107 C86 142.0(3)
C88 C89 C107 C86 -11.0(3)
C104 C86 C107 C106 -0.1(4)
C87 C86 C107 C106 145.6(3)
C104 C86 C107 C89 -145.9(3)
C87 C86 C107 C89 -0.2(3)
C107 C106 C108 C110 0.2(4)
C105 C106 C108 C110 -142.0(3)
C107 C106 C108 C125 141.9(3)
C105 C106 C108 C125 -0.3(3)
C95 C96 C109 C117 4.1(4)
C79 C96 C109 C117 156.0(3)
C95 C96 C109 C97 -141.4(3)
C79 C96 C109 C97 10.5(3)
C98 C97 C109 C117 -0.3(4)
C80 C97 C109 C117 -145.2(3)
C98 C97 C109 C96 145.8(3)
C80 C97 C109 C96 0.9(3)
C106 C108 C110 C90 -3.9(4)
C125 C108 C110 C90 -141.0(3)
C106 C108 C110 C111 137.4(3)
C125 C108 C110 C111 0.3(4)
C89 C90 C110 C108 4.2(4)
C91 C90 C110 C108 155.0(3)
C89 C90 C110 C111 -140.8(3)
C91 C90 C110 C111 10.0(3)
C93 C92 C111 C112 -2.6(4)
C91 C92 C111 C112 -157.7(3)
C93 C92 C111 C110 144.0(3)
C91 C92 C111 C110 -11.0(3)
C108 C110 C111 C112 1.9(4)
C90 C110 C111 C112 147.6(3)
C108 C110 C111 C92 -145.1(3)
C90 C110 C111 C92 0.6(3)
C92 C111 C112 C113 3.0(4)
C110 C111 C112 C113 -140.2(3)
C92 C111 C112 C126 140.3(3)
C110 C111 C112 C126 -2.9(4)
C111 C112 C113 C114 -0.1(4)
C126 C112 C113 C114 -141.7(3)
C111 C112 C113 C128 141.4(3)
C126 C112 C113 C128 -0.2(3)
C112 C113 C114 C115 138.8(3)
C128 C113 C114 C115 1.9(4)
C112 C113 C114 C93 -3.1(4)
C128 C113 C114 C93 -140.0(3)
C92 C93 C114 C113 3.5(4)
C94 C93 C114 C113 156.5(3)
C92 C93 C114 C115 -142.2(3)
C94 C93 C114 C115 10.7(3)
C96 C95 C115 C116 -2.3(4)
C94 C95 C115 C116 -155.3(3)
C96 C95 C115 C114 142.0(3)
C94 C95 C115 C114 -11.0(3)
C113 C114 C115 C116 -0.6(4)
C93 C114 C115 C116 145.4(3)
C113 C114 C115 C95 -145.8(3)
C93 C114 C115 C95 0.2(3)
C95 C115 C116 C117 3.1(4)
C114 C115 C116 C117 -137.7(3)
C95 C115 C116 C127 139.5(3)
C114 C115 C116 C127 -1.3(4)
C96 C109 C117 C116 -3.3(4)
C97 C109 C117 C116 138.7(3)
C96 C109 C117 C118 -140.7(3)
C97 C109 C117 C118 1.3(4)
C115 C116 C117 C109 -0.3(4)
C127 C116 C117 C109 -141.8(3)
C115 C116 C117 C118 141.8(3)
C127 C116 C117 C118 0.2(3)
C109 C117 C118 C119 -1.2(4)
C116 C117 C118 C119 -142.6(3)
C109 C117 C118 C129 141.4(3)
C116 C117 C118 C129 -0.1(3)
C117 C118 C119 C98 0.0(4)
C129 C118 C119 C98 -138.2(3)
C117 C118 C119 C120 138.2(3)
C129 C118 C119 C120 0.0(4)
C97 C98 C119 C118 1.0(4)
C99 C98 C119 C118 142.5(3)
C97 C98 C119 C120 -141.9(3)
C99 C98 C119 C120 -0.3(3)
C101 C100 C120 C131 -0.7(5)
C99 C100 C120 C131 -142.7(3)
C101 C100 C120 C119 142.0(3)
C99 C100 C120 C119 0.1(3)
C118 C119 C120 C131 0.2(4)
C98 C119 C120 C131 143.2(3)
C118 C119 C120 C100 -142.8(3)
C98 C119 C120 C100 0.1(3)
C103 C102 C121 C123 0.8(4)
C101 C102 C121 C123 -138.0(3)
C103 C102 C121 C131 138.5(3)
C101 C102 C121 C131 -0.3(5)
C102 C121 C123 C124 -0.3(4)
C131 C121 C123 C124 -142.7(3)
C102 C121 C123 C132 142.4(3)
C131 C121 C123 C132 0.0(3)
C121 C123 C124 C125 137.9(3)
C132 C123 C124 C125 -0.3(4)
C121 C123 C124 C105 -0.3(4)
C132 C123 C124 C105 -138.6(3)
C103 C105 C124 C123 0.4(4)
C106 C105 C124 C123 142.6(3)
C103 C105 C124 C125 -142.3(3)
C106 C105 C124 C125 -0.1(3)
C110 C108 C125 C126 -1.5(5)
C106 C108 C125 C126 -142.7(3)
C110 C108 C125 C124 141.4(3)
C106 C108 C125 C124 0.2(3)
C123 C124 C125 C126 0.1(4)
C105 C124 C125 C126 142.8(3)
C123 C124 C125 C108 -142.8(3)
C105 C124 C125 C108 0.0(3)
C108 C125 C126 C112 0.6(5)
C124 C125 C126 C112 -137.9(3)
C108 C125 C126 C122 138.8(3)
C124 C125 C126 C122 0.3(4)
C111 C112 C126 C125 1.7(4)
C113 C112 C126 C125 142.8(3)
C111 C112 C126 C122 -141.1(3)
C113 C112 C126 C122 0.1(3)
C132 C122 C126 C125 -0.4(4)
C128 C122 C126 C125 -142.8(3)
C132 C122 C126 C112 142.5(3)
C128 C122 C126 C112 0.0(3)
C115 C116 C127 C128 1.9(4)
C117 C116 C127 C128 142.5(3)
C115 C116 C127 C129 -141.0(3)
C117 C116 C127 C129 -0.3(3)
C129 C127 C128 C122 0.5(4)
C116 C127 C128 C122 -138.3(3)
C129 C127 C128 C113 138.3(3)
C116 C127 C128 C113 -0.5(4)
C132 C122 C128 C127 -0.7(4)
C126 C122 C128 C127 142.2(3)
C132 C122 C128 C113 -143.1(3)
C126 C122 C128 C113 -0.1(3)
C114 C113 C128 C127 -1.3(4)
C112 C113 C128 C127 -142.4(3)
C114 C113 C128 C122 141.3(3)
C112 C113 C128 C122 0.2(3)
C128 C127 C129 C130 -0.6(4)
C116 C127 C129 C130 142.3(3)
C128 C127 C129 C118 -142.6(3)
C116 C127 C129 C118 0.3(3)
C119 C118 C129 C130 -0.2(4)
C117 C118 C129 C130 -142.6(3)
C119 C118 C129 C127 142.3(3)
C117 C118 C129 C127 -0.1(3)
C127 C129 C130 C131 -137.5(3)
C118 C129 C130 C131 0.0(5)
C127 C129 C130 C132 0.8(4)
C118 C129 C130 C132 138.3(3)
C100 C120 C131 C130 138.1(3)
C119 C120 C131 C130 -0.4(5)
C100 C120 C131 C121 0.4(4)
C119 C120 C131 C121 -138.1(3)
C129 C130 C131 C120 0.3(5)
C132 C130 C131 C120 -142.0(3)
C129 C130 C131 C121 142.0(3)
C132 C130 C131 C121 -0.3(3)
C102 C121 C131 C120 0.1(5)
C123 C121 C131 C120 142.2(3)
C102 C121 C131 C130 -142.0(3)
C123 C121 C131 C130 0.1(3)
C126 C122 C132 C130 -137.4(3)
C128 C122 C132 C130 0.9(4)
C126 C122 C132 C123 0.1(4)
C128 C122 C132 C123 138.4(3)
C129 C130 C132 C122 -1.0(4)
C131 C130 C132 C122 142.0(3)
C129 C130 C132 C123 -142.7(3)
C131 C130 C132 C123 0.3(3)
C124 C123 C132 C122 0.3(4)
C121 C123 C132 C122 -142.5(3)
C124 C123 C132 C130 142.6(3)
C121 C123 C132 C130 -0.2(3)
C86 C87 C133 C84 -0.1(4)
C88 C87 C133 C84 -149.3(3)
C86 C87 C133 C82 141.1(3)
C88 C87 C133 C82 -8.1(5)
C85 C84 C133 C87 -2.9(4)
C83 C84 C133 C87 142.5(3)
C85 C84 C133 C82 -148.9(3)
C83 C84 C133 C82 -3.5(3)
O1 C82 C133 C87 64.3(4)
C81 C82 C133 C87 -139.5(3)
C74 C82 C133 C87 -6.0(4)
O1 C82 C133 C84 -150.1(3)
C81 C82 C133 C84 6.1(3)
C74 C82 C133 C84 139.6(3)

loop_
_platon_squeeze_void_nr
_platon_squeeze_void_average_x
_platon_squeeze_void_average_y
_platon_squeeze_void_average_z
_platon_squeeze_void_volume
_platon_squeeze_void_count_electrons
1 0.000 0.000 0.000 3173.6 -14.5
2 0.000 0.000 0.500 16.1 0.5
3 0.020 0.614 0.915 23.7 -0.5
4 0.053 0.739 0.248 24.4 -0.5
5 0.072 0.353 0.419 23.4 -0.5
6 0.333 0.667 0.667 3178.5 -15.1
7 0.261 0.313 0.248 24.3 -0.5
8 0.281 0.928 0.419 23.4 -0.5
9 0.313 0.053 0.752 24.3 -0.5
10 0.333 0.667 0.167 14.9 0.3
11 0.353 0.281 0.581 23.4 -0.5
12 0.386 0.406 0.915 23.6 -0.5
13 0.406 0.020 0.085 23.6 -0.5
14 0.667 0.333 0.333 3178.6 -15.2
15 0.594 0.980 0.915 23.6 -0.5
16 0.614 0.594 0.085 23.6 -0.5
17 0.647 0.719 0.419 23.4 -0.5
18 0.667 0.333 0.833 14.9 0.3
19 0.687 0.947 0.248 24.4 -0.5
20 0.719 0.072 0.581 23.4 -0.5
21 0.739 0.687 0.752 24.3 -0.5
22 0.928 0.647 0.581 23.4 -0.5
23 0.947 0.261 0.752 24.4 -0.5
24 0.980 0.386 0.085 23.7 -0.5
